data_7124268
loop_
_publ_author_name
'Cao, Shuhua'
'Fan, Jiangli'
'Sun, Wen'
'Li, Fahui'
'Li, Kaoxue'
'Tai, Xi-Shi'
'Peng, Xiaojun'

_publ_section_title
;
 A Novel Mn-Cu Bimetallic Complex for Enhanced Chemodynamic Therapy with
 Simultaneous Glutathione Depletion
;
_journal_name_full 'Chemical Communications'
_journal_paper_doi 10.1039/C9CC06040E
_journal_year 2019
_chemical_formula_sum 'C39 H35 Br Cl Cu N7 Ni O9'
_chemical_formula_weight 983.35
_space_group_crystal_system triclinic
_space_group_IT_number 2
_space_group_name_Hall '-P 1'
_space_group_name_H-M_alt 'P -1'
_symmetry_space_group_name_Hall '-P 1'
_symmetry_space_group_name_H-M 'P -1'
_atom_sites_solution_hydrogens geom
_audit_creation_method SHELXL-2018/3
_audit_update_record
;
2019-09-29 deposited with the CCDC.    2019-10-02 downloaded from the CCDC.
;
_cell_angle_alpha 79.506(2)
_cell_angle_beta 75.850(2)
_cell_angle_gamma 89.599(3)
_cell_formula_units_Z 6
_cell_length_a 13.1606(17)
_cell_length_b 21.552(3)
_cell_length_c 24.145(3)
_cell_measurement_reflns_used 6771
_cell_measurement_temperature 293(2)
_cell_measurement_theta_max 27.31
_cell_measurement_theta_min 2.26
_cell_volume 6524.5(15)
_computing_structure_refinement 'SHELXL-2018/3 (Sheldrick, 2018)'
_diffrn_ambient_temperature 293(2)
_diffrn_measured_fraction_theta_full 0.985
_diffrn_measured_fraction_theta_max 0.985
_diffrn_measurement_device_type 'CCD area detector'
_diffrn_measurement_method 'phi and omega scans'
_diffrn_radiation_type MoK\a
_diffrn_radiation_wavelength 0.71073
_diffrn_reflns_av_R_equivalents 0.0923
_diffrn_reflns_av_unetI/netI 0.1662
_diffrn_reflns_Laue_measured_fraction_full 0.985
_diffrn_reflns_Laue_measured_fraction_max 0.985
_diffrn_reflns_limit_h_max 15
_diffrn_reflns_limit_h_min -12
_diffrn_reflns_limit_k_max 25
_diffrn_reflns_limit_k_min -26
_diffrn_reflns_limit_l_max 29
_diffrn_reflns_limit_l_min -29
_diffrn_reflns_number 43446
_diffrn_reflns_point_group_measured_fraction_full 0.985
_diffrn_reflns_point_group_measured_fraction_max 0.985
_diffrn_reflns_theta_full 25.242
_diffrn_reflns_theta_max 25.500
_diffrn_reflns_theta_min 2.168
_exptl_absorpt_coefficient_mu 1.961
_exptl_absorpt_correction_T_max 0.5638
_exptl_absorpt_correction_T_min 0.5076
_exptl_absorpt_correction_type multi-scan
_exptl_absorpt_process_details sadabs
_exptl_crystal_colour blue
_exptl_crystal_density_diffrn 1.502
_exptl_crystal_description cube
_exptl_crystal_F_000 2994
_exptl_crystal_size_max 0.400
_exptl_crystal_size_mid 0.380
_exptl_crystal_size_min 0.330
_refine_diff_density_max 0.998
_refine_diff_density_min -1.000
_refine_diff_density_rms 0.135
_refine_ls_extinction_method none
_refine_ls_goodness_of_fit_ref 1.012
_refine_ls_hydrogen_treatment constr
_refine_ls_matrix_type full
_refine_ls_number_parameters 1594
_refine_ls_number_reflns 23918
_refine_ls_number_restraints 2740
_refine_ls_restrained_S_all 0.989
_refine_ls_R_factor_all 0.1504
_refine_ls_R_factor_gt 0.0695
_refine_ls_shift/su_max 0.001
_refine_ls_shift/su_mean 0.000
_refine_ls_structure_factor_coef Fsqd
_refine_ls_weighting_details 'w=1/[\s^2^(Fo^2^)+(0.0387P)^2^] where P=(Fo^2^+2Fc^2^)/3'
_refine_ls_weighting_scheme calc
_refine_ls_wR_factor_gt 0.1383
_refine_ls_wR_factor_ref 0.1584
_reflns_Friedel_coverage 0.000
_reflns_number_gt 11187
_reflns_number_total 23918
_reflns_threshold_expression 'I > 2\s(I)'
_cod_data_source_file c9cc06040e2.cif
_cod_data_source_block 1_sq
_cod_database_code 7124268
_shelx_shelxl_version_number 2018/3
_shelx_space_group_comment
;
The symmetry employed for this shelxl refinement is uniquely defined
by the following loop, which should always be used as a source of
symmetry information in preference to the above space-group names.
They are only intended as comments.
;
_shelx_estimated_absorpt_t_min 0.508
_shelx_estimated_absorpt_t_max 0.564

loop_
_space_group_symop_operation_xyz
'x, y, z'
'-x, -y, -z'

loop_
_atom_site_label
_atom_site_type_symbol
_atom_site_fract_x
_atom_site_fract_y
_atom_site_fract_z
_atom_site_U_iso_or_equiv
_atom_site_adp_type
_atom_site_occupancy
_atom_site_site_symmetry_order
_atom_site_calc_flag
_atom_site_refinement_flags_posn
_atom_site_refinement_flags_adp
Cu1 Cu 0.19587(6) 0.31816(4) 0.03876(3) 0.0283(2) Uani 1 1 d . .
Cu2 Cu 0.34597(7) 0.34057(4) 0.63928(3) 0.0309(2) Uani 1 1 d D U
Cu3 Cu 1.08256(6) 0.02822(4) 0.30083(3) 0.0241(2) Uani 1 1 d . .
Ni1 Ni 0.60984(6) 0.29412(4) 0.00932(4) 0.0231(2) Uani 1 1 d . .
Ni2 Ni -0.06555(7) 0.36261(4) 0.66553(4) 0.0259(2) Uani 1 1 d . .
Ni3 Ni 0.66678(6) 0.05049(4) 0.33005(4) 0.0247(2) Uani 1 1 d . .
Br1 Br 0.20928(6) 0.39867(4) 0.32533(3) 0.0405(2) Uani 1 1 d . .
Br4 Br 0.33781(6) 0.23376(4) 0.36180(3) 0.0399(2) Uani 1 1 d . .
Br3 Br 1.07474(6) -0.08036(4) 0.02564(3) 0.0460(2) Uani 1 1 d . .
Cl1 Cl 0.39481(19) 0.12014(11) 0.82261(11) 0.0567(6) Uani 1 1 d . U
Cl2 Cl 0.87526(19) 0.20901(12) 0.51358(12) 0.0638(7) Uani 1 1 d . U
Cl3 Cl 0.5920(3) 0.48979(14) 0.14890(12) 0.0894(10) Uani 1 1 d . U
N1 N 0.3024(4) 0.3283(2) 0.0834(2) 0.0222(13) Uani 1 1 d . .
N2 N 0.3188(4) 0.3030(2) -0.0214(2) 0.0229(13) Uani 1 1 d . .
N3 N 0.0982(4) 0.3400(3) -0.0176(2) 0.0384(17) Uani 1 1 d . .
N4 N 0.7413(4) 0.2896(2) -0.0592(2) 0.0210(13) Uani 1 1 d . .
N5 N 0.6544(4) 0.3906(3) -0.0165(2) 0.0272(14) Uani 1 1 d . .
N6 N 0.6992(4) 0.2786(3) 0.0700(2) 0.0261(14) Uani 1 1 d . .
N7 N 0.5956(4) 0.1965(3) 0.0303(2) 0.0290(15) Uani 1 1 d . .
N8 N 0.2406(4) 0.3196(3) 0.5976(2) 0.0259(14) Uani 1 1 d . .
N9 N 0.2226(4) 0.3524(3) 0.6990(2) 0.0319(15) Uani 1 1 d . .
N10 N 0.4521(4) 0.3379(3) 0.6913(2) 0.0326(16) Uani 1 1 d . .
N11 N -0.1935(4) 0.3765(2) 0.7329(2) 0.0230(14) Uani 1 1 d . .
N12 N -0.1215(4) 0.2699(3) 0.6999(2) 0.0268(14) Uani 1 1 d . .
N13 N -0.1549(4) 0.3789(3) 0.6053(2) 0.0346(16) Uani 1 1 d . .
N14 N -0.0282(5) 0.4580(3) 0.6319(3) 0.0408(17) Uani 1 1 d . .
N15 N 0.9766(4) 0.0157(2) 0.2559(2) 0.0211(13) Uani 1 1 d . .
N16 N 0.9606(4) 0.0445(2) 0.3601(2) 0.0206(13) Uani 1 1 d . .
N17 N 1.1855(4) 0.0153(3) 0.3549(2) 0.0281(14) Uani 1 1 d . .
N18 N 0.5757(4) 0.0652(3) 0.2697(2) 0.0268(14) Uani 1 1 d . .
N19 N 0.6752(4) 0.1496(3) 0.3106(2) 0.0316(15) Uani 1 1 d . .
N20 N 0.5334(4) 0.0515(3) 0.3998(2) 0.0218(13) Uani 1 1 d . .
N21 N 0.6278(4) -0.0464(3) 0.3549(2) 0.0261(14) Uani 1 1 d . .
O1 O 0.0804(3) 0.3332(2) 0.10102(18) 0.0343(13) Uani 1 1 d . .
O2 O -0.0035(4) 0.3110(3) 0.1944(2) 0.0506(16) Uani 1 1 d . .
O3 O 0.4817(3) 0.31219(19) 0.07179(17) 0.0218(11) Uani 1 1 d . .
O4 O 0.4969(3) 0.2965(2) -0.03609(18) 0.0277(12) Uani 1 1 d . .
O5 O 0.1574(4) 0.2099(2) 0.0675(2) 0.0464(15) Uani 1 1 d . .
H5 H 0.203543 0.186687 0.054802 0.070 Uiso 1 1 calc R U
O6 O 0.4609(3) 0.3314(2) 0.57564(18) 0.0304(12) Uani 1 1 d . .
O7 O 0.5387(4) 0.3494(3) 0.4810(2) 0.0489(15) Uani 1 1 d . .
O8 O 0.0611(3) 0.3340(2) 0.60799(17) 0.0251(11) Uani 1 1 d . .
O9 O 0.0438(3) 0.3586(2) 0.71341(18) 0.0272(11) Uani 1 1 d . .
O10 O 0.3484(5) 0.4526(2) 0.6012(2) 0.0746(18) Uani 1 1 d D U
H10 H 0.356234 0.457416 0.632841 0.112 Uiso 1 1 calc R U
O11 O 1.1976(3) 0.0154(2) 0.23777(18) 0.0280(12) Uani 1 1 d . .
O12 O 1.2765(4) 0.0386(3) 0.14419(19) 0.0447(15) Uani 1 1 d . .
O13 O 0.7973(3) 0.0350(2) 0.26643(17) 0.0245(11) Uani 1 1 d . .
O14 O 0.7803(3) 0.0492(2) 0.37557(18) 0.0267(12) Uani 1 1 d . .
O15 O 1.1129(4) 0.1379(2) 0.2643(2) 0.0453(15) Uani 1 1 d . .
H15 H 1.068082 0.160785 0.278757 0.068 Uiso 1 1 calc R U
O16 O 0.4783(5) 0.1240(3) 0.7713(3) 0.0704(18) Uani 1 1 d . U
O17 O 0.3130(6) 0.0788(3) 0.8253(4) 0.115(3) Uani 1 1 d . U
O18 O 0.4409(7) 0.0914(4) 0.8704(3) 0.129(3) Uani 1 1 d . U
O19 O 0.3642(6) 0.1794(3) 0.8359(3) 0.106(3) Uani 1 1 d . U
O20 O 0.8188(5) 0.2093(3) 0.4668(3) 0.098(2) Uani 1 1 d . U
O21 O 0.9450(6) 0.1589(3) 0.5087(4) 0.118(3) Uani 1 1 d . U
O22 O 0.9338(5) 0.2667(3) 0.5029(3) 0.091(2) Uani 1 1 d . U
O23 O 0.8003(5) 0.1989(3) 0.5692(3) 0.0732(19) Uani 1 1 d . U
O24 O 0.6044(5) 0.4240(3) 0.1481(3) 0.077(2) Uani 1 1 d . U
O25 O 0.5100(6) 0.5113(4) 0.1119(3) 0.110(3) Uani 1 1 d . U
O26 O 0.5476(6) 0.5023(3) 0.2061(3) 0.113(3) Uani 1 1 d . U
O27 O 0.6886(7) 0.5224(4) 0.1248(3) 0.122(3) Uani 1 1 d . U
C1 C 0.0785(5) 0.3272(3) 0.1554(3) 0.0303(17) Uani 1 1 d . U
C2 C 0.1757(5) 0.3444(3) 0.1744(3) 0.0232(15) Uani 1 1 d . U
C3 C 0.2812(5) 0.3449(3) 0.1401(3) 0.0232(15) Uani 1 1 d . U
C4 C 0.3605(5) 0.3673(3) 0.1617(3) 0.0264(16) Uani 1 1 d . U
H4 H 0.428427 0.372034 0.138110 0.032 Uiso 1 1 calc R U
C5 C 0.3433(5) 0.3829(3) 0.2163(3) 0.0260(16) Uani 1 1 d . U
H5A H 0.398130 0.395232 0.230482 0.031 Uiso 1 1 calc R U
C6 C 0.2394(5) 0.3791(3) 0.2489(3) 0.0281(17) Uani 1 1 d . U
C7 C 0.1567(5) 0.3605(3) 0.2293(3) 0.0244(16) Uani 1 1 d . U
H7 H 0.088678 0.358599 0.252552 0.029 Uiso 1 1 calc R U
C8 C 0.3964(5) 0.3163(3) 0.0552(3) 0.0210(15) Uani 1 1 d . U
C9 C 0.4046(5) 0.3046(3) -0.0050(3) 0.0235(16) Uani 1 1 d . U
C10 C 0.3224(5) 0.2880(4) -0.0784(3) 0.0363(18) Uani 1 1 d . U
H10A H 0.360124 0.249611 -0.082400 0.044 Uiso 1 1 calc R U
H10B H 0.360387 0.321851 -0.108359 0.044 Uiso 1 1 calc R U
C11 C 0.2127(5) 0.2792(4) -0.0873(3) 0.0366(19) Uani 1 1 d . U
H11A H 0.218166 0.271150 -0.126127 0.044 Uiso 1 1 calc R U
H11B H 0.176436 0.243081 -0.059586 0.044 Uiso 1 1 calc R U
C12 C 0.1501(5) 0.3386(4) -0.0790(3) 0.043(2) Uani 1 1 d . U
H12A H 0.197109 0.375537 -0.094681 0.051 Uiso 1 1 calc R U
H12B H 0.097203 0.341175 -0.101031 0.051 Uiso 1 1 calc R U
C13 C 0.0027(6) 0.2968(4) 0.0023(3) 0.056(3) Uani 1 1 d . U
H13A H -0.030306 0.298015 0.042207 0.084 Uiso 1 1 calc R U
H13B H -0.045367 0.310082 -0.021257 0.084 Uiso 1 1 calc R U
H13C H 0.022598 0.254445 -0.001202 0.084 Uiso 1 1 calc R U
C14 C 0.0605(6) 0.4061(4) -0.0137(3) 0.054(3) Uani 1 1 d . U
H14A H 0.026512 0.407882 0.025956 0.081 Uiso 1 1 calc R U
H14B H 0.119288 0.435740 -0.027097 0.081 Uiso 1 1 calc R U
H14C H 0.011757 0.416425 -0.037450 0.081 Uiso 1 1 calc R U
C15 C 0.7859(5) 0.2403(3) -0.0801(3) 0.0288(16) Uani 1 1 d . U
H15A H 0.754773 0.200354 -0.063882 0.035 Uiso 1 1 calc R U
C16 C 0.8761(6) 0.2451(4) -0.1247(3) 0.0373(19) Uani 1 1 d . U
H16 H 0.905421 0.208726 -0.136375 0.045 Uiso 1 1 calc R U
C17 C 0.9223(5) 0.3026(3) -0.1515(3) 0.0304(17) Uani 1 1 d . U
H17 H 0.981402 0.306043 -0.182484 0.037 Uiso 1 1 calc R U
C18 C 0.8786(5) 0.3570(3) -0.1314(3) 0.0318(17) Uani 1 1 d . U
C19 C 0.7903(5) 0.3473(3) -0.0846(3) 0.0229(15) Uani 1 1 d . U
C20 C 0.7424(5) 0.4017(3) -0.0620(3) 0.0255(15) Uani 1 1 d . U
C21 C 0.7906(6) 0.4618(3) -0.0845(3) 0.0313(17) Uani 1 1 d . U
C22 C 0.7450(6) 0.5118(3) -0.0586(3) 0.0345(18) Uani 1 1 d . U
H22 H 0.774608 0.552492 -0.072302 0.041 Uiso 1 1 calc R U
C23 C 0.6570(6) 0.5013(3) -0.0131(3) 0.0387(19) Uani 1 1 d . U
H23 H 0.626612 0.534279 0.004329 0.046 Uiso 1 1 calc R U
C24 C 0.6138(5) 0.4390(3) 0.0063(3) 0.0298(17) Uani 1 1 d . U
H24 H 0.553818 0.431777 0.036770 0.036 Uiso 1 1 calc R U
C25 C 0.9255(6) 0.4198(4) -0.1543(3) 0.0358(18) Uani 1 1 d . U
H25 H 0.986147 0.425436 -0.184369 0.043 Uiso 1 1 calc R U
C26 C 0.8833(6) 0.4706(3) -0.1330(3) 0.0358(18) Uani 1 1 d . U
H26 H 0.913212 0.510847 -0.149227 0.043 Uiso 1 1 calc R U
C27 C 0.7428(5) 0.3190(4) 0.0932(3) 0.0344(18) Uani 1 1 d . U
H27 H 0.734197 0.361800 0.081246 0.041 Uiso 1 1 calc R U
C28 C 0.8010(5) 0.3018(4) 0.1344(3) 0.0396(18) Uani 1 1 d . U
H28 H 0.829577 0.332198 0.149583 0.047 Uiso 1 1 calc R U
C29 C 0.8150(5) 0.2388(4) 0.1518(3) 0.0388(18) Uani 1 1 d . U
H29 H 0.854123 0.226184 0.178852 0.047 Uiso 1 1 calc R U
C30 C 0.7705(5) 0.1930(4) 0.1290(3) 0.0375(18) Uani 1 1 d . U
C31 C 0.7095(5) 0.2144(4) 0.0881(3) 0.0341(17) Uani 1 1 d . U
C32 C 0.6573(5) 0.1715(4) 0.0650(3) 0.0347(17) Uani 1 1 d . U
C33 C 0.6714(6) 0.1073(4) 0.0809(3) 0.0440(19) Uani 1 1 d . U
C34 C 0.6167(7) 0.0664(4) 0.0580(4) 0.056(2) Uani 1 1 d . U
H34 H 0.623672 0.022984 0.066852 0.068 Uiso 1 1 calc R U
C35 C 0.5524(7) 0.0909(4) 0.0221(4) 0.058(2) Uani 1 1 d . U
H35 H 0.515703 0.064696 0.006528 0.070 Uiso 1 1 calc R U
C36 C 0.5448(6) 0.1568(4) 0.0103(3) 0.042(2) Uani 1 1 d . U
H36 H 0.500985 0.173398 -0.013148 0.051 Uiso 1 1 calc R U
C37 C 0.7811(6) 0.1263(4) 0.1423(3) 0.047(2) Uani 1 1 d . U
H37 H 0.822901 0.110670 0.167266 0.057 Uiso 1 1 calc R U
C38 C 0.7347(6) 0.0864(4) 0.1211(3) 0.047(2) Uani 1 1 d . U
H38 H 0.742752 0.043344 0.132117 0.056 Uiso 1 1 calc R U
C39 C 0.0688(6) 0.1727(4) 0.1032(4) 0.062(3) Uani 1 1 d . U
H39A H 0.083041 0.128721 0.104597 0.093 Uiso 1 1 calc R U
H39B H 0.054381 0.181836 0.141700 0.093 Uiso 1 1 calc R U
H39C H 0.009195 0.182254 0.087284 0.093 Uiso 1 1 calc R U
C40 C 0.4617(6) 0.3306(3) 0.5216(3) 0.0318(17) Uani 1 1 d . U
C41 C 0.3653(5) 0.3043(3) 0.5087(3) 0.0236(15) Uani 1 1 d . U
C42 C 0.2625(5) 0.2998(3) 0.5428(3) 0.0234(15) Uani 1 1 d . U
C43 C 0.1838(5) 0.2731(3) 0.5233(3) 0.0265(16) Uani 1 1 d . U
H43 H 0.115581 0.268853 0.546523 0.032 Uiso 1 1 calc R U
C44 C 0.2042(5) 0.2530(3) 0.4712(3) 0.0324(17) Uani 1 1 d . U
H44 H 0.150602 0.235609 0.459145 0.039 Uiso 1 1 calc R U
C45 C 0.3067(5) 0.2589(3) 0.4363(3) 0.0290(17) Uani 1 1 d . U
C46 C 0.3861(5) 0.2845(3) 0.4539(3) 0.0314(17) Uani 1 1 d . U
H46 H 0.453816 0.288852 0.430061 0.038 Uiso 1 1 calc R U
C47 C 0.1452(5) 0.3325(3) 0.6241(3) 0.0253(16) Uani 1 1 d . U
C48 C 0.1342(6) 0.3497(3) 0.6845(3) 0.0315(17) Uani 1 1 d . U
C49 C 0.2136(6) 0.3686(4) 0.7572(3) 0.046(2) Uani 1 1 d . U
H49A H 0.185014 0.332253 0.787032 0.056 Uiso 1 1 calc R U
H49B H 0.165686 0.402690 0.762323 0.056 Uiso 1 1 calc R U
C50 C 0.3203(6) 0.3887(4) 0.7640(3) 0.047(2) Uani 1 1 d . U
H50A H 0.312593 0.397361 0.802794 0.057 Uiso 1 1 calc R U
H50B H 0.345879 0.427317 0.736401 0.057 Uiso 1 1 calc R U
C51 C 0.4002(6) 0.3376(4) 0.7538(3) 0.052(2) Uani 1 1 d . U
H51A H 0.453955 0.342914 0.773976 0.063 Uiso 1 1 calc R U
H51B H 0.365225 0.296688 0.770800 0.063 Uiso 1 1 calc R U
C52 C 0.5139(6) 0.2793(3) 0.6876(3) 0.045(2) Uani 1 1 d . U
H52A H 0.467153 0.242757 0.701829 0.067 Uiso 1 1 calc R U
H52B H 0.550027 0.279557 0.647854 0.067 Uiso 1 1 calc R U
H52C H 0.563950 0.278146 0.710720 0.067 Uiso 1 1 calc R U
C53 C 0.5273(5) 0.3942(4) 0.6687(3) 0.045(2) Uani 1 1 d . U
H53A H 0.561083 0.394879 0.628560 0.068 Uiso 1 1 calc R U
H53B H 0.489584 0.432139 0.672290 0.068 Uiso 1 1 calc R U
H53C H 0.579119 0.391484 0.690846 0.068 Uiso 1 1 calc R U
C54 C -0.2261(5) 0.4312(3) 0.7494(3) 0.0298(17) Uani 1 1 d . U
H54 H -0.187708 0.468385 0.730558 0.036 Uiso 1 1 calc R U
C55 C -0.3157(6) 0.4341(4) 0.7939(3) 0.0360(18) Uani 1 1 d . U
H55 H -0.338118 0.472884 0.803007 0.043 Uiso 1 1 calc R U
C56 C -0.3707(5) 0.3788(3) 0.8244(3) 0.0301(17) Uani 1 1 d . U
H56 H -0.430020 0.380133 0.854340 0.036 Uiso 1 1 calc R U
C57 C -0.3357(5) 0.3195(3) 0.8093(3) 0.0259(16) Uani 1 1 d . U
C58 C -0.2458(5) 0.3225(3) 0.7628(3) 0.0245(15) Uani 1 1 d . U
C59 C -0.2088(5) 0.2642(3) 0.7449(3) 0.0261(15) Uani 1 1 d . U
C60 C -0.2609(5) 0.2059(3) 0.7754(3) 0.0267(16) Uani 1 1 d . U
C61 C -0.2150(6) 0.1499(4) 0.7560(3) 0.0388(18) Uani 1 1 d . U
H61 H -0.245619 0.110193 0.773585 0.047 Uiso 1 1 calc R U
C62 C -0.1266(6) 0.1560(3) 0.7118(3) 0.0382(19) Uani 1 1 d . U
H62 H -0.095251 0.120085 0.700338 0.046 Uiso 1 1 calc R U
C63 C -0.0831(6) 0.2148(4) 0.6839(3) 0.0373(18) Uani 1 1 d . U
H63 H -0.024711 0.217254 0.652664 0.045 Uiso 1 1 calc R U
C64 C -0.3871(6) 0.2595(4) 0.8382(3) 0.0372(18) Uani 1 1 d . U
H64 H -0.446544 0.257706 0.868727 0.045 Uiso 1 1 calc R U
C65 C -0.3505(6) 0.2071(4) 0.8215(3) 0.0335(17) Uani 1 1 d . U
H65 H -0.385253 0.169015 0.841082 0.040 Uiso 1 1 calc R U
C66 C -0.2153(6) 0.3387(4) 0.5906(3) 0.041(2) Uani 1 1 d . U
H66 H -0.221200 0.296699 0.609274 0.050 Uiso 1 1 calc R U
C67 C -0.2708(6) 0.3576(4) 0.5476(3) 0.054(2) Uani 1 1 d . U
H67 H -0.312867 0.328489 0.538490 0.065 Uiso 1 1 calc R U
C68 C -0.2624(7) 0.4181(5) 0.5201(4) 0.058(2) Uani 1 1 d . U
H68 H -0.299229 0.430536 0.491834 0.070 Uiso 1 1 calc R U
C69 C -0.2018(7) 0.4609(4) 0.5326(3) 0.051(2) Uani 1 1 d . U
C70 C -0.1464(6) 0.4403(4) 0.5766(3) 0.0416(19) Uani 1 1 d . U
C71 C -0.0761(6) 0.4828(4) 0.5894(3) 0.045(2) Uani 1 1 d . U
C72 C -0.0604(7) 0.5450(4) 0.5582(3) 0.048(2) Uani 1 1 d . U
C73 C 0.0117(7) 0.5810(4) 0.5730(4) 0.060(3) Uani 1 1 d . U
H73 H 0.024061 0.622785 0.553948 0.072 Uiso 1 1 calc R U
C74 C 0.0672(7) 0.5590(4) 0.6147(4) 0.056(2) Uani 1 1 d . U
H74 H 0.117012 0.584082 0.622726 0.067 Uiso 1 1 calc R U
C75 C 0.0423(6) 0.4959(4) 0.6437(3) 0.045(2) Uani 1 1 d . U
H75 H 0.076190 0.479479 0.672448 0.054 Uiso 1 1 calc R U
C76 C -0.1863(7) 0.5263(5) 0.5044(4) 0.066(3) Uani 1 1 d . U
H76 H -0.225732 0.542228 0.478247 0.080 Uiso 1 1 calc R U
C77 C -0.1145(8) 0.5659(4) 0.5152(4) 0.064(3) Uani 1 1 d . U
H77 H -0.101785 0.606817 0.493878 0.077 Uiso 1 1 calc R U
C78 C 0.4343(6) 0.4807(5) 0.5572(4) 0.131(4) Uani 1 1 d D U
H78A H 0.423614 0.524997 0.546825 0.196 Uiso 1 1 calc DR U
H78B H 0.497022 0.475082 0.570795 0.196 Uiso 1 1 calc R U
H78C H 0.441023 0.461339 0.523727 0.196 Uiso 1 1 calc R U
C79 C 1.1972(5) 0.0186(3) 0.1838(3) 0.0214(15) Uani 1 1 d . U
C80 C 1.1016(5) -0.0040(3) 0.1684(3) 0.0220(15) Uani 1 1 d . U
C81 C 0.9979(5) -0.0038(3) 0.2013(3) 0.0211(15) Uani 1 1 d . U
C82 C 0.9187(5) -0.0246(3) 0.1795(3) 0.0307(17) Uani 1 1 d . U
H82 H 0.849276 -0.023163 0.199946 0.037 Uiso 1 1 calc R U
C83 C 0.9408(5) -0.0480(3) 0.1272(3) 0.0300(17) Uani 1 1 d . U
H83 H 0.886673 -0.062650 0.113845 0.036 Uiso 1 1 calc R U
C84 C 1.0421(6) -0.0489(3) 0.0965(3) 0.0334(18) Uani 1 1 d . U
C85 C 1.1224(5) -0.0260(3) 0.1166(3) 0.0264(16) Uani 1 1 d . U
H85 H 1.191334 -0.025573 0.094755 0.032 Uiso 1 1 calc R U
C86 C 0.8825(5) 0.0303(3) 0.2830(3) 0.0216(15) Uani 1 1 d . U
C87 C 0.8715(5) 0.0428(3) 0.3443(3) 0.0283(17) Uani 1 1 d . U
C88 C 0.9541(5) 0.0566(3) 0.4189(3) 0.0325(18) Uani 1 1 d . U
H88A H 0.918496 0.020811 0.447310 0.039 Uiso 1 1 calc R U
H88B H 0.912899 0.093431 0.424625 0.039 Uiso 1 1 calc R U
C89 C 1.0613(5) 0.0674(3) 0.4285(3) 0.0328(18) Uani 1 1 d . U
H89A H 1.053321 0.073701 0.468097 0.039 Uiso 1 1 calc R U
H89B H 1.093865 0.105690 0.402584 0.039 Uiso 1 1 calc R U
C90 C 1.1327(5) 0.0128(3) 0.4181(3) 0.0339(18) Uani 1 1 d . U
H90A H 1.185983 0.013165 0.439559 0.041 Uiso 1 1 calc R U
H90B H 1.091759 -0.026568 0.433025 0.041 Uiso 1 1 calc R U
C91 C 1.2410(6) -0.0439(3) 0.3498(3) 0.041(2) Uani 1 1 d . U
H91A H 1.191110 -0.079032 0.362156 0.062 Uiso 1 1 calc R U
H91B H 1.278123 -0.042649 0.310057 0.062 Uiso 1 1 calc R U
H91C H 1.289853 -0.048608 0.373862 0.062 Uiso 1 1 calc R U
C92 C 1.2674(5) 0.0679(3) 0.3351(3) 0.0278(17) Uani 1 1 d . U
H92A H 1.234505 0.107483 0.337686 0.042 Uiso 1 1 calc R U
H92B H 1.315957 0.061917 0.359289 0.042 Uiso 1 1 calc R U
H92C H 1.304227 0.067876 0.295484 0.042 Uiso 1 1 calc R U
C93 C 0.5304(5) 0.0230(3) 0.2480(3) 0.0270(16) Uani 1 1 d . U
H93 H 0.537435 -0.019780 0.261009 0.032 Uiso 1 1 calc R U
C94 C 0.4732(5) 0.0407(4) 0.2068(3) 0.0348(17) Uani 1 1 d . U
H94 H 0.444816 0.010022 0.191757 0.042 Uiso 1 1 calc R U
C95 C 0.4586(5) 0.1021(4) 0.1885(3) 0.0337(17) Uani 1 1 d . U
H95 H 0.419853 0.113690 0.161089 0.040 Uiso 1 1 calc R U
C96 C 0.5018(6) 0.1490(4) 0.2107(3) 0.0384(18) Uani 1 1 d . U
C97 C 0.5622(5) 0.1283(3) 0.2512(3) 0.0308(16) Uani 1 1 d . U
C98 C 0.6137(6) 0.1732(4) 0.2741(3) 0.0363(17) Uani 1 1 d . U
C99 C 0.6004(6) 0.2389(4) 0.2583(3) 0.0429(19) Uani 1 1 d . U
C100 C 0.6503(6) 0.2808(4) 0.2834(4) 0.052(2) Uani 1 1 d . U
H100 H 0.642291 0.324208 0.275163 0.063 Uiso 1 1 calc R U
C101 C 0.7101(6) 0.2555(4) 0.3199(4) 0.054(2) Uani 1 1 d . U
H101 H 0.742537 0.282683 0.336749 0.064 Uiso 1 1 calc R U
C102 C 0.7252(6) 0.1911(4) 0.3333(3) 0.042(2) Uani 1 1 d . U
H102 H 0.768787 0.176137 0.357458 0.051 Uiso 1 1 calc R U
C103 C 0.4924(6) 0.2161(4) 0.1962(3) 0.0434(19) Uani 1 1 d . U
H103 H 0.452757 0.231371 0.169984 0.052 Uiso 1 1 calc R U
C104 C 0.5370(6) 0.2574(4) 0.2183(3) 0.0415(18) Uani 1 1 d . U
H104 H 0.526618 0.300193 0.207337 0.050 Uiso 1 1 calc R U
C105 C 0.4856(5) 0.0982(3) 0.4226(3) 0.0228(15) Uani 1 1 d . U
H105 H 0.514358 0.138807 0.407481 0.027 Uiso 1 1 calc R U
C106 C 0.3962(5) 0.0911(3) 0.4673(3) 0.0295(17) Uani 1 1 d . U
H106 H 0.365899 0.126107 0.481307 0.035 Uiso 1 1 calc R U
C107 C 0.3523(5) 0.0315(4) 0.4909(3) 0.0336(17) Uani 1 1 d . U
H107 H 0.292904 0.025866 0.521709 0.040 Uiso 1 1 calc R U
C108 C 0.3971(5) -0.0207(3) 0.4685(3) 0.0278(16) Uani 1 1 d . U
C109 C 0.4889(5) -0.0081(3) 0.4225(3) 0.0233(15) Uani 1 1 d . U
C110 C 0.5402(5) -0.0607(3) 0.3983(3) 0.0253(15) Uani 1 1 d . U
C111 C 0.4963(6) -0.1234(3) 0.4208(3) 0.0318(17) Uani 1 1 d . U
C112 C 0.5507(6) -0.1717(4) 0.3962(3) 0.0373(18) Uani 1 1 d . U
H112 H 0.527169 -0.213661 0.409492 0.045 Uiso 1 1 calc R U
C113 C 0.6402(6) -0.1559(4) 0.3518(3) 0.045(2) Uani 1 1 d . U
H113 H 0.676558 -0.187604 0.334948 0.054 Uiso 1 1 calc R U
C114 C 0.6774(6) -0.0930(4) 0.3316(3) 0.0366(18) Uani 1 1 d . U
H114 H 0.737713 -0.083708 0.301525 0.044 Uiso 1 1 calc R U
C115 C 0.3564(5) -0.0854(3) 0.4899(3) 0.0323(17) Uani 1 1 d . U
H115 H 0.296451 -0.093858 0.520282 0.039 Uiso 1 1 calc R U
C116 C 0.4031(6) -0.1325(4) 0.4669(3) 0.0354(18) Uani 1 1 d . U
H116 H 0.374090 -0.173246 0.481240 0.043 Uiso 1 1 calc R U
C117 C 1.1977(6) 0.1752(3) 0.2264(3) 0.045(2) Uani 1 1 d . U
H11C H 1.180031 0.218779 0.222034 0.068 Uiso 1 1 calc R U
H11D H 1.258261 0.169582 0.241993 0.068 Uiso 1 1 calc R U
H11E H 1.212686 0.162616 0.189118 0.068 Uiso 1 1 calc R U

loop_
_atom_site_aniso_label
_atom_site_aniso_U_11
_atom_site_aniso_U_22
_atom_site_aniso_U_33
_atom_site_aniso_U_23
_atom_site_aniso_U_13
_atom_site_aniso_U_12
Cu1 0.0177(5) 0.0497(6) 0.0166(4) -0.0045(4) -0.0040(4) 0.0070(4)
Cu2 0.0222(5) 0.0539(7) 0.0181(5) -0.0082(4) -0.0066(4) 0.0021(4)
Cu3 0.0181(5) 0.0367(6) 0.0177(4) -0.0040(4) -0.0056(4) 0.0055(4)
Ni1 0.0173(5) 0.0321(6) 0.0187(5) -0.0033(4) -0.0033(4) 0.0050(4)
Ni2 0.0227(5) 0.0347(6) 0.0178(5) -0.0015(4) -0.0027(4) 0.0058(4)
Ni3 0.0170(5) 0.0353(6) 0.0201(5) -0.0020(4) -0.0035(4) 0.0046(4)
Br1 0.0452(5) 0.0533(6) 0.0229(4) -0.0133(4) -0.0040(4) 0.0119(4)
Br4 0.0413(5) 0.0564(6) 0.0262(4) -0.0168(4) -0.0097(4) 0.0120(4)
Br3 0.0450(5) 0.0697(6) 0.0304(4) -0.0238(4) -0.0124(4) 0.0138(4)
Cl1 0.0536(15) 0.0468(15) 0.0618(16) -0.0116(13) 0.0020(13) -0.0053(11)
Cl2 0.0497(15) 0.0575(16) 0.0814(18) -0.0163(14) -0.0082(14) -0.0027(12)
Cl3 0.098(2) 0.088(2) 0.0663(19) -0.0414(17) 0.0303(18) -0.0404(18)
N1 0.015(3) 0.033(4) 0.018(3) -0.001(3) -0.007(3) 0.004(2)
N2 0.015(3) 0.038(4) 0.017(3) -0.005(3) -0.005(3) -0.002(2)
N3 0.026(4) 0.071(5) 0.020(3) -0.012(3) -0.007(3) 0.019(3)
N4 0.015(3) 0.026(3) 0.023(3) -0.004(3) -0.005(3) 0.003(2)
N5 0.028(4) 0.034(4) 0.021(3) -0.008(3) -0.006(3) 0.002(3)
N6 0.017(3) 0.037(4) 0.022(3) 0.001(3) -0.005(3) 0.010(3)
N7 0.024(3) 0.028(4) 0.032(4) -0.005(3) -0.001(3) 0.000(3)
N8 0.020(3) 0.043(4) 0.013(3) -0.005(3) 0.002(3) -0.001(3)
N9 0.018(3) 0.064(5) 0.017(3) -0.018(3) -0.003(3) -0.007(3)
N10 0.024(4) 0.060(5) 0.014(3) -0.006(3) -0.006(3) -0.003(3)
N11 0.020(3) 0.022(3) 0.023(3) 0.005(3) -0.004(3) 0.000(3)
N12 0.028(3) 0.034(4) 0.023(3) -0.004(3) -0.014(3) 0.010(3)
N13 0.025(4) 0.059(5) 0.020(3) -0.006(3) -0.006(3) 0.020(3)
N14 0.036(4) 0.047(5) 0.034(4) -0.004(3) -0.003(3) 0.016(3)
N15 0.016(3) 0.026(3) 0.020(3) -0.002(3) -0.002(3) 0.002(2)
N16 0.016(3) 0.036(4) 0.010(3) -0.006(3) -0.002(2) -0.002(2)
N17 0.020(3) 0.045(4) 0.021(3) -0.008(3) -0.007(3) 0.002(3)
N18 0.019(3) 0.040(4) 0.016(3) 0.001(3) 0.001(3) 0.006(3)
N19 0.027(4) 0.033(4) 0.032(4) 0.001(3) -0.007(3) 0.005(3)
N20 0.018(3) 0.032(4) 0.016(3) 0.000(3) -0.008(3) -0.002(3)
N21 0.016(3) 0.038(4) 0.021(3) -0.004(3) 0.000(3) 0.004(3)
O1 0.021(3) 0.063(4) 0.018(3) -0.006(3) -0.004(2) 0.005(2)
O2 0.017(3) 0.106(5) 0.023(3) -0.001(3) 0.000(2) -0.009(3)
O3 0.016(2) 0.031(3) 0.019(2) -0.006(2) -0.003(2) 0.003(2)
O4 0.023(3) 0.041(3) 0.020(3) -0.007(2) -0.004(2) 0.006(2)
O5 0.042(4) 0.046(4) 0.044(3) -0.003(3) 0.000(3) 0.006(3)
O6 0.019(3) 0.054(3) 0.018(3) -0.008(2) -0.002(2) 0.001(2)
O7 0.021(3) 0.095(5) 0.027(3) -0.008(3) -0.002(3) -0.012(3)
O8 0.019(3) 0.041(3) 0.013(2) -0.005(2) 0.000(2) 0.005(2)
O9 0.017(3) 0.045(3) 0.017(2) -0.009(2) 0.003(2) 0.001(2)
O10 0.068(4) 0.096(5) 0.061(4) -0.004(4) -0.025(3) -0.015(3)
O11 0.014(3) 0.047(3) 0.023(3) -0.006(2) -0.005(2) 0.009(2)
O12 0.027(3) 0.092(4) 0.017(3) -0.023(3) 0.002(3) -0.005(3)
O13 0.019(3) 0.036(3) 0.018(2) -0.007(2) -0.003(2) 0.000(2)
O14 0.015(3) 0.037(3) 0.025(3) 0.002(2) -0.005(2) 0.004(2)
O15 0.033(3) 0.040(3) 0.053(4) 0.000(3) 0.002(3) 0.009(3)
O16 0.069(4) 0.075(4) 0.061(4) -0.021(3) 0.004(4) -0.017(3)
O17 0.083(5) 0.109(5) 0.149(5) -0.047(4) -0.002(4) -0.033(4)
O18 0.151(7) 0.136(6) 0.079(5) 0.012(5) -0.012(5) 0.021(5)
O19 0.121(6) 0.067(4) 0.110(5) -0.025(4) 0.018(5) 0.010(4)
O20 0.073(5) 0.144(6) 0.071(4) -0.010(4) -0.016(4) -0.020(4)
O21 0.119(6) 0.081(5) 0.144(6) -0.028(5) -0.010(5) 0.032(4)
O22 0.059(4) 0.071(4) 0.122(5) -0.027(4) 0.028(4) -0.028(3)
O23 0.086(5) 0.070(4) 0.060(4) -0.012(3) -0.011(4) -0.029(3)
O24 0.078(4) 0.068(4) 0.084(4) -0.032(4) -0.007(4) 0.027(3)
O25 0.105(6) 0.130(6) 0.090(5) -0.013(5) -0.021(5) 0.034(5)
O26 0.124(6) 0.125(5) 0.090(5) -0.062(4) 0.006(5) -0.029(4)
O27 0.126(5) 0.120(4) 0.112(4) -0.045(4) 0.005(4) -0.051(4)
C1 0.020(4) 0.040(4) 0.029(4) -0.007(4) -0.005(3) 0.008(3)
C2 0.016(3) 0.036(4) 0.018(3) -0.003(3) -0.005(3) 0.002(3)
C3 0.020(3) 0.031(4) 0.018(3) -0.004(3) -0.005(3) 0.008(3)
C4 0.015(3) 0.039(4) 0.022(3) -0.001(3) -0.003(3) 0.000(3)
C5 0.022(4) 0.037(4) 0.019(3) -0.008(3) -0.005(3) 0.002(3)
C6 0.028(4) 0.033(4) 0.019(3) 0.001(3) -0.003(3) 0.007(3)
C7 0.019(3) 0.035(4) 0.015(3) -0.002(3) 0.002(3) 0.004(3)
C8 0.010(3) 0.031(4) 0.021(3) 0.004(3) -0.009(3) -0.002(3)
C9 0.013(3) 0.034(4) 0.021(3) 0.001(3) -0.004(3) 0.000(3)
C10 0.022(4) 0.063(5) 0.025(4) -0.016(4) -0.003(3) -0.003(3)
C11 0.013(4) 0.081(6) 0.013(3) -0.005(4) 0.000(3) 0.004(4)
C12 0.019(4) 0.087(6) 0.014(4) 0.005(4) 0.000(3) -0.001(4)
C13 0.025(5) 0.115(8) 0.033(5) -0.016(5) -0.014(4) 0.001(5)
C14 0.049(6) 0.088(7) 0.027(4) -0.008(5) -0.014(4) 0.035(5)
C15 0.025(4) 0.037(4) 0.024(4) -0.006(3) -0.006(3) 0.004(3)
C16 0.031(4) 0.060(5) 0.023(4) -0.012(4) -0.008(3) 0.012(4)
C17 0.023(4) 0.044(4) 0.022(4) -0.001(3) -0.007(3) 0.005(3)
C18 0.028(4) 0.044(4) 0.022(3) -0.001(3) -0.009(3) 0.001(3)
C19 0.020(3) 0.035(4) 0.018(3) -0.006(3) -0.011(3) 0.003(3)
C20 0.025(3) 0.034(4) 0.020(3) -0.001(3) -0.012(3) 0.005(3)
C21 0.037(4) 0.034(4) 0.023(3) -0.001(3) -0.011(3) 0.004(3)
C22 0.041(4) 0.028(4) 0.032(4) 0.006(3) -0.014(3) 0.003(3)
C23 0.041(4) 0.033(4) 0.042(4) -0.004(4) -0.012(4) 0.011(3)
C24 0.024(4) 0.035(4) 0.029(4) -0.006(3) -0.004(3) 0.006(3)
C25 0.027(4) 0.050(4) 0.027(4) -0.004(3) -0.004(3) 0.001(3)
C26 0.040(4) 0.034(4) 0.032(4) 0.005(3) -0.015(3) -0.007(3)
C27 0.028(4) 0.042(4) 0.030(4) -0.004(3) -0.004(3) 0.010(3)
C28 0.027(4) 0.061(5) 0.033(4) -0.010(4) -0.009(3) 0.003(3)
C29 0.021(3) 0.064(4) 0.026(3) 0.002(3) -0.004(3) 0.012(3)
C30 0.022(3) 0.053(4) 0.025(3) 0.008(3) 0.007(3) 0.012(3)
C31 0.022(3) 0.052(4) 0.023(3) 0.002(3) -0.002(3) 0.013(3)
C32 0.025(3) 0.041(4) 0.028(3) -0.001(3) 0.007(3) 0.013(3)
C33 0.037(4) 0.047(4) 0.036(4) -0.002(4) 0.010(3) 0.019(3)
C34 0.045(4) 0.051(5) 0.051(4) 0.006(4) 0.018(4) 0.007(4)
C35 0.064(5) 0.043(5) 0.052(5) -0.014(4) 0.018(5) -0.002(4)
C36 0.036(4) 0.041(4) 0.040(4) -0.004(4) 0.006(4) 0.008(3)
C37 0.031(4) 0.063(4) 0.035(4) 0.012(4) 0.001(3) 0.018(3)
C38 0.037(4) 0.050(4) 0.037(4) 0.008(3) 0.011(3) 0.020(3)
C39 0.042(6) 0.059(6) 0.070(6) -0.001(5) 0.008(5) -0.003(4)
C40 0.027(4) 0.042(4) 0.030(4) -0.010(4) -0.011(4) 0.008(3)
C41 0.021(3) 0.031(4) 0.022(3) -0.004(3) -0.012(3) 0.002(3)
C42 0.021(3) 0.027(4) 0.021(3) -0.003(3) -0.005(3) -0.002(3)
C43 0.020(4) 0.033(4) 0.026(4) -0.008(3) -0.002(3) -0.003(3)
C44 0.023(4) 0.050(5) 0.025(4) -0.005(3) -0.009(3) -0.002(3)
C45 0.024(4) 0.039(4) 0.025(4) -0.008(3) -0.007(3) 0.007(3)
C46 0.024(4) 0.046(4) 0.025(4) -0.009(3) -0.005(3) 0.008(3)
C47 0.028(4) 0.030(4) 0.018(3) -0.004(3) -0.007(3) -0.005(3)
C48 0.024(4) 0.041(4) 0.026(4) -0.002(3) -0.002(3) -0.007(3)
C49 0.035(4) 0.081(6) 0.023(4) -0.008(4) -0.008(4) -0.010(4)
C50 0.037(5) 0.091(6) 0.022(4) -0.019(4) -0.017(4) -0.003(4)
C51 0.042(5) 0.088(6) 0.027(4) 0.002(4) -0.016(4) -0.017(4)
C52 0.043(5) 0.062(6) 0.036(5) -0.005(4) -0.027(4) 0.007(4)
C53 0.025(4) 0.079(6) 0.038(5) -0.021(5) -0.013(4) 0.009(4)
C54 0.030(4) 0.033(4) 0.025(4) -0.006(3) -0.004(3) 0.003(3)
C55 0.038(4) 0.042(4) 0.031(4) -0.012(4) -0.011(3) 0.010(3)
C56 0.021(4) 0.048(4) 0.022(3) -0.012(3) -0.004(3) 0.007(3)
C57 0.025(3) 0.037(4) 0.019(3) -0.006(3) -0.011(3) 0.005(3)
C58 0.024(3) 0.034(4) 0.021(3) -0.002(3) -0.017(3) 0.004(3)
C59 0.027(3) 0.037(4) 0.021(3) -0.006(3) -0.018(3) 0.010(3)
C60 0.032(4) 0.031(4) 0.020(3) -0.002(3) -0.014(3) -0.003(3)
C61 0.042(4) 0.038(4) 0.037(4) -0.005(4) -0.013(4) -0.004(3)
C62 0.042(4) 0.029(4) 0.047(4) -0.010(4) -0.016(4) 0.012(3)
C63 0.038(4) 0.050(5) 0.023(4) -0.012(4) -0.001(3) 0.012(4)
C64 0.029(4) 0.053(4) 0.032(4) -0.010(4) -0.009(3) 0.002(3)
C65 0.036(4) 0.040(4) 0.022(3) 0.004(3) -0.010(3) -0.004(3)
C66 0.030(4) 0.068(5) 0.030(4) -0.013(4) -0.011(3) 0.016(4)
C67 0.036(4) 0.090(6) 0.040(4) -0.015(4) -0.015(4) 0.018(4)
C68 0.047(5) 0.084(6) 0.036(4) 0.002(4) -0.005(4) 0.023(4)
C69 0.045(4) 0.068(5) 0.032(4) -0.001(4) -0.003(4) 0.029(4)
C70 0.040(4) 0.052(4) 0.025(4) 0.000(4) 0.001(3) 0.026(3)
C71 0.044(4) 0.051(4) 0.026(4) 0.001(4) 0.012(3) 0.020(4)
C72 0.050(5) 0.046(5) 0.032(4) 0.001(4) 0.012(4) 0.027(4)
C73 0.063(5) 0.043(5) 0.043(5) 0.008(4) 0.032(4) 0.025(4)
C74 0.055(5) 0.039(5) 0.054(5) -0.001(4) 0.016(5) 0.001(4)
C75 0.043(5) 0.041(5) 0.037(4) 0.002(4) 0.010(4) 0.007(4)
C76 0.069(5) 0.081(6) 0.036(4) 0.002(4) 0.000(4) 0.045(4)
C77 0.075(5) 0.056(5) 0.037(4) 0.009(4) 0.017(4) 0.036(4)
C78 0.089(8) 0.134(9) 0.133(9) 0.006(7) 0.018(6) -0.004(7)
C79 0.025(4) 0.024(4) 0.019(3) -0.005(3) -0.012(3) 0.005(3)
C80 0.019(3) 0.033(4) 0.012(3) -0.002(3) -0.003(3) 0.007(3)
C81 0.022(3) 0.027(4) 0.014(3) 0.001(3) -0.007(3) 0.004(3)
C82 0.026(4) 0.042(4) 0.025(3) -0.009(3) -0.006(3) 0.012(3)
C83 0.029(4) 0.042(4) 0.023(4) -0.006(3) -0.012(3) 0.002(3)
C84 0.034(4) 0.046(4) 0.021(4) -0.008(3) -0.008(3) 0.011(3)
C85 0.025(4) 0.032(4) 0.024(4) -0.006(3) -0.010(3) 0.006(3)
C86 0.018(3) 0.029(4) 0.017(3) 0.002(3) -0.008(3) -0.003(3)
C87 0.028(4) 0.036(4) 0.019(4) -0.007(3) 0.000(3) 0.003(3)
C88 0.025(4) 0.060(5) 0.016(3) -0.018(3) -0.005(3) 0.003(3)
C89 0.029(4) 0.052(5) 0.022(4) -0.020(4) -0.005(3) -0.008(3)
C90 0.028(4) 0.062(5) 0.013(3) -0.005(4) -0.008(3) 0.004(4)
C91 0.043(5) 0.052(5) 0.034(5) -0.008(4) -0.020(4) 0.015(4)
C92 0.014(4) 0.041(5) 0.030(4) -0.008(4) -0.009(3) -0.004(3)
C93 0.021(3) 0.041(4) 0.017(3) -0.002(3) -0.002(3) 0.002(3)
C94 0.021(4) 0.060(4) 0.023(3) -0.007(3) -0.005(3) 0.008(3)
C95 0.020(3) 0.062(4) 0.016(3) 0.000(3) -0.003(3) 0.012(3)
C96 0.026(3) 0.052(4) 0.025(3) 0.011(3) 0.003(3) 0.016(3)
C97 0.018(3) 0.043(4) 0.027(3) 0.002(3) -0.002(3) 0.012(3)
C98 0.029(3) 0.041(4) 0.029(3) 0.004(3) 0.003(3) 0.007(3)
C99 0.029(3) 0.050(4) 0.036(4) 0.002(3) 0.009(3) 0.016(3)
C100 0.034(4) 0.047(4) 0.060(5) 0.006(4) 0.008(4) 0.007(4)
C101 0.047(5) 0.044(5) 0.064(5) -0.016(4) 0.003(4) -0.007(4)
C102 0.033(4) 0.047(5) 0.038(4) 0.002(4) -0.001(4) 0.003(4)
C103 0.026(4) 0.058(4) 0.036(4) 0.009(4) -0.001(3) 0.018(3)
C104 0.035(4) 0.040(4) 0.038(4) 0.010(3) 0.001(3) 0.016(3)
C105 0.021(3) 0.030(4) 0.016(3) -0.003(3) -0.002(3) 0.000(3)
C106 0.029(4) 0.041(4) 0.021(4) -0.012(3) -0.006(3) 0.015(3)
C107 0.025(4) 0.055(4) 0.025(4) -0.012(4) -0.009(3) 0.006(3)
C108 0.021(3) 0.051(4) 0.014(3) -0.007(3) -0.009(3) 0.000(3)
C109 0.020(3) 0.041(4) 0.011(3) -0.003(3) -0.008(3) 0.001(3)
C110 0.019(3) 0.040(4) 0.018(3) -0.004(3) -0.008(3) 0.001(3)
C111 0.032(4) 0.042(4) 0.025(4) -0.004(3) -0.016(3) 0.003(3)
C112 0.047(4) 0.039(4) 0.032(4) -0.006(3) -0.021(4) 0.000(3)
C113 0.048(5) 0.052(5) 0.040(4) -0.013(4) -0.016(4) 0.017(4)
C114 0.028(4) 0.048(4) 0.030(4) -0.006(4) -0.001(3) 0.008(3)
C115 0.023(4) 0.049(4) 0.022(3) -0.001(3) -0.005(3) -0.009(3)
C116 0.036(4) 0.046(4) 0.024(4) 0.001(3) -0.012(3) -0.009(3)
C117 0.034(5) 0.043(5) 0.045(5) 0.014(4) 0.001(4) -0.001(4)

loop_
_atom_type_symbol
_atom_type_description
_atom_type_scat_dispersion_real
_atom_type_scat_dispersion_imag
_atom_type_scat_source
C C 0.0033 0.0016 'International Tables Vol C Tables 4.2.6.8 and 6.1.1.4'
H H 0.0000 0.0000 'International Tables Vol C Tables 4.2.6.8 and 6.1.1.4'
N N 0.0061 0.0033 'International Tables Vol C Tables 4.2.6.8 and 6.1.1.4'
O O 0.0106 0.0060 'International Tables Vol C Tables 4.2.6.8 and 6.1.1.4'
Cl Cl 0.1484 0.1585 'International Tables Vol C Tables 4.2.6.8 and 6.1.1.4'
Br Br -0.2901 2.4595 'International Tables Vol C Tables 4.2.6.8 and 6.1.1.4'
Ni Ni 0.3393 1.1124 'International Tables Vol C Tables 4.2.6.8 and 6.1.1.4'
Cu Cu 0.3201 1.2651 'International Tables Vol C Tables 4.2.6.8 and 6.1.1.4'

loop_
_geom_angle_atom_site_label_1
_geom_angle_atom_site_label_2
_geom_angle_atom_site_label_3
_geom_angle
O1 Cu1 N2 176.6(2)
O1 Cu1 N1 93.0(2)
N2 Cu1 N1 83.6(2)
O1 Cu1 N3 88.1(2)
N2 Cu1 N3 95.3(2)
N1 Cu1 N3 160.5(2)
O1 Cu1 O5 89.51(19)
N2 Cu1 O5 90.7(2)
N1 Cu1 O5 100.17(19)
N3 Cu1 O5 99.3(2)
O6 Cu2 N9 175.1(2)
O6 Cu2 N8 92.3(2)
N9 Cu2 N8 83.6(2)
O6 Cu2 N10 88.5(2)
N9 Cu2 N10 96.1(2)
N8 Cu2 N10 165.4(2)
O6 Cu2 O10 89.8(2)
N9 Cu2 O10 87.8(2)
N8 Cu2 O10 93.5(2)
N10 Cu2 O10 101.0(2)
O11 Cu3 N16 175.52(19)
O11 Cu3 N15 92.1(2)
N16 Cu3 N15 84.3(2)
O11 Cu3 N17 88.22(19)
N16 Cu3 N17 96.0(2)
N15 Cu3 N17 164.7(2)
O11 Cu3 O15 87.09(18)
N16 Cu3 O15 90.67(19)
N15 Cu3 O15 95.92(19)
N17 Cu3 O15 99.4(2)
O4 Ni1 O3 80.31(17)
O4 Ni1 N7 91.0(2)
O3 Ni1 N7 97.21(19)
O4 Ni1 N6 167.0(2)
O3 Ni1 N6 90.74(18)
N7 Ni1 N6 80.7(2)
O4 Ni1 N4 98.30(18)
O3 Ni1 N4 171.78(19)
N7 Ni1 N4 90.9(2)
N6 Ni1 N4 91.9(2)
O4 Ni1 N5 96.05(19)
O3 Ni1 N5 91.89(19)
N7 Ni1 N5 169.3(2)
N6 Ni1 N5 93.7(2)
N4 Ni1 N5 80.2(2)
O9 Ni2 O8 80.28(17)
O9 Ni2 N13 168.8(2)
O8 Ni2 N13 93.57(19)
O9 Ni2 N14 91.2(2)
O8 Ni2 N14 93.0(2)
N13 Ni2 N14 79.7(3)
O9 Ni2 N12 93.96(19)
O8 Ni2 N12 92.2(2)
N13 Ni2 N12 95.7(2)
N14 Ni2 N12 173.2(2)
O9 Ni2 N11 95.76(18)
O8 Ni2 N11 170.18(18)
N13 Ni2 N11 91.7(2)
N14 Ni2 N11 96.0(2)
N12 Ni2 N11 79.0(2)
O14 Ni3 O13 80.22(17)
O14 Ni3 N18 167.3(2)
O13 Ni3 N18 91.07(18)
O14 Ni3 N21 95.52(19)
O13 Ni3 N21 91.81(19)
N18 Ni3 N21 94.0(2)
O14 Ni3 N19 91.3(2)
O13 Ni3 N19 97.69(19)
N18 Ni3 N19 80.6(2)
N21 Ni3 N19 169.2(2)
O14 Ni3 N20 98.36(18)
O13 Ni3 N20 171.38(19)
N18 Ni3 N20 91.60(19)
N21 Ni3 N20 79.8(2)
N19 Ni3 N20 90.8(2)
O17 Cl1 O19 114.8(5)
O17 Cl1 O16 113.9(5)
O19 Cl1 O16 113.4(4)
O17 Cl1 O18 104.6(5)
O19 Cl1 O18 103.8(5)
O16 Cl1 O18 104.7(4)
O22 Cl2 O21 109.1(5)
O22 Cl2 O23 111.9(4)
O21 Cl2 O23 111.6(5)
O22 Cl2 O20 109.4(5)
O21 Cl2 O20 105.4(5)
O23 Cl2 O20 109.2(4)
O27 Cl3 O24 109.7(5)
O27 Cl3 O26 110.4(5)
O24 Cl3 O26 112.9(5)
O27 Cl3 O25 111.7(5)
O24 Cl3 O25 105.6(4)
O26 Cl3 O25 106.5(5)
C8 N1 C3 122.6(5)
C8 N1 Cu1 111.5(4)
C3 N1 Cu1 125.9(4)
C9 N2 C10 119.1(6)
C9 N2 Cu1 112.4(4)
C10 N2 Cu1 128.5(4)
C12 N3 C13 110.2(6)
C12 N3 C14 108.3(6)
C13 N3 C14 106.5(6)
C12 N3 Cu1 113.9(4)
C13 N3 Cu1 110.0(4)
C14 N3 Cu1 107.7(4)
C15 N4 C19 115.9(6)
C15 N4 Ni1 130.7(5)
C19 N4 Ni1 113.4(4)
C24 N5 C20 118.1(6)
C24 N5 Ni1 129.4(5)
C20 N5 Ni1 112.4(4)
C27 N6 C31 118.7(6)
C27 N6 Ni1 130.5(5)
C31 N6 Ni1 110.8(5)
C36 N7 C32 117.0(6)
C36 N7 Ni1 129.7(5)
C32 N7 Ni1 112.9(5)
C47 N8 C42 121.8(6)
C47 N8 Cu2 111.4(4)
C42 N8 Cu2 126.4(4)
C48 N9 C49 114.6(6)
C48 N9 Cu2 115.0(5)
C49 N9 Cu2 130.2(5)
C53 N10 C51 108.7(6)
C53 N10 C52 108.2(6)
C51 N10 C52 108.4(6)
C53 N10 Cu2 109.4(4)
C51 N10 Cu2 113.2(4)
C52 N10 Cu2 108.9(4)
C54 N11 C58 118.4(6)
C54 N11 Ni2 128.2(5)
C58 N11 Ni2 113.4(4)
C59 N12 C63 116.4(6)
C59 N12 Ni2 114.2(4)
C63 N12 Ni2 129.4(5)
C66 N13 C70 117.7(6)
C66 N13 Ni2 129.5(5)
C70 N13 Ni2 112.9(5)
C75 N14 C71 117.2(7)
C75 N14 Ni2 128.6(5)
C71 N14 Ni2 114.0(6)
C86 N15 C81 123.0(5)
C86 N15 Cu3 110.9(4)
C81 N15 Cu3 126.0(4)
C87 N16 C88 116.9(5)
C87 N16 Cu3 113.5(4)
C88 N16 Cu3 129.6(4)
C91 N17 C92 106.7(5)
C91 N17 C90 107.8(5)
C92 N17 C90 109.3(5)
C91 N17 Cu3 110.3(4)
C92 N17 Cu3 108.8(4)
C90 N17 Cu3 113.7(4)
C93 N18 C97 118.2(6)
C93 N18 Ni3 129.5(5)
C97 N18 Ni3 112.3(5)
C98 N19 C102 118.9(6)
C98 N19 Ni3 112.0(5)
C102 N19 Ni3 128.8(5)
C105 N20 C109 116.6(6)
C105 N20 Ni3 131.7(5)
C109 N20 Ni3 111.6(4)
C114 N21 C110 118.7(6)
C114 N21 Ni3 127.3(5)
C110 N21 Ni3 113.9(4)
C1 O1 Cu1 127.5(4)
C8 O3 Ni1 114.0(4)
C9 O4 Ni1 112.5(4)
C39 O5 Cu1 134.2(5)
C39 O5 H5 109.5
Cu1 O5 H5 116.3
C40 O6 Cu2 129.5(4)
C47 O8 Ni2 114.3(4)
C48 O9 Ni2 112.4(4)
C78 O10 Cu2 119.5(6)
C78 O10 H10 109.5
Cu2 O10 H10 85.9
C79 O11 Cu3 127.7(4)
C86 O13 Ni3 114.4(4)
C87 O14 Ni3 112.2(4)
C117 O15 Cu3 134.2(4)
C117 O15 H15 109.5
Cu3 O15 H15 115.9
O2 C1 O1 121.9(6)
O2 C1 C2 117.3(6)
O1 C1 C2 120.7(6)
C7 C2 C3 119.7(6)
C7 C2 C1 115.7(6)
C3 C2 C1 124.6(6)
C4 C3 C2 117.3(6)
C4 C3 N1 122.0(6)
C2 C3 N1 120.5(6)
C5 C4 C3 123.6(6)
C5 C4 H4 118.2
C3 C4 H4 118.2
C4 C5 C6 116.5(6)
C4 C5 H5A 121.8
C6 C5 H5A 121.8
C7 C6 C5 123.2(6)
C7 C6 Br1 117.8(5)
C5 C6 Br1 119.0(5)
C6 C7 C2 119.5(6)
C6 C7 H7 120.2
C2 C7 H7 120.2
O3 C8 N1 129.6(6)
O3 C8 C9 115.5(5)
N1 C8 C9 115.0(5)
N2 C9 O4 125.2(6)
N2 C9 C8 117.3(6)
O4 C9 C8 117.5(5)
N2 C10 C11 112.0(6)
N2 C10 H10A 109.2
C11 C10 H10A 109.2
N2 C10 H10B 109.2
C11 C10 H10B 109.2
H10A C10 H10B 107.9
C12 C11 C10 110.1(6)
C12 C11 H11A 109.6
C10 C11 H11A 109.6
C12 C11 H11B 109.6
C10 C11 H11B 109.6
H11A C11 H11B 108.2
N3 C12 C11 113.5(6)
N3 C12 H12A 108.9
C11 C12 H12A 108.9
N3 C12 H12B 108.9
C11 C12 H12B 108.9
H12A C12 H12B 107.7
N3 C13 H13A 109.5
N3 C13 H13B 109.5
H13A C13 H13B 109.5
N3 C13 H13C 109.5
H13A C13 H13C 109.5
H13B C13 H13C 109.5
N3 C14 H14A 109.5
N3 C14 H14B 109.5
H14A C14 H14B 109.5
N3 C14 H14C 109.5
H14A C14 H14C 109.5
H14B C14 H14C 109.5
N4 C15 C16 123.6(7)
N4 C15 H15A 118.2
C16 C15 H15A 118.2
C17 C16 C15 120.5(7)
C17 C16 H16 119.7
C15 C16 H16 119.7
C16 C17 C18 118.6(7)
C16 C17 H17 120.7
C18 C17 H17 120.7
C19 C18 C17 116.8(7)
C19 C18 C25 119.9(7)
C17 C18 C25 123.1(7)
N4 C19 C18 124.4(6)
N4 C19 C20 116.4(6)
C18 C19 C20 119.1(6)
N5 C20 C21 122.9(6)
N5 C20 C19 117.6(6)
C21 C20 C19 119.4(6)
C22 C21 C20 117.1(7)
C22 C21 C26 122.6(7)
C20 C21 C26 120.3(7)
C23 C22 C21 120.6(7)
C23 C22 H22 119.7
C21 C22 H22 119.7
C22 C23 C24 118.1(7)
C22 C23 H23 120.9
C24 C23 H23 120.9
N5 C24 C23 123.3(7)
N5 C24 H24 118.3
C23 C24 H24 118.3
C26 C25 C18 121.6(7)
C26 C25 H25 119.2
C18 C25 H25 119.2
C25 C26 C21 119.4(7)
C25 C26 H26 120.3
C21 C26 H26 120.3
N6 C27 C28 124.4(7)
N6 C27 H27 117.8
C28 C27 H27 117.8
C29 C28 C27 118.2(7)
C29 C28 H28 120.9
C27 C28 H28 120.9
C28 C29 C30 120.5(7)
C28 C29 H29 119.7
C30 C29 H29 119.7
C29 C30 C37 126.2(7)
C29 C30 C31 117.9(7)
C37 C30 C31 115.9(8)
N6 C31 C30 120.2(7)
N6 C31 C32 118.0(6)
C30 C31 C32 121.8(7)
N7 C32 C33 125.0(8)
N7 C32 C31 116.9(6)
C33 C32 C31 118.1(7)
C32 C33 C34 116.3(8)
C32 C33 C38 119.6(9)
C34 C33 C38 124.1(8)
C35 C34 C33 119.9(8)
C35 C34 H34 120.0
C33 C34 H34 120.0
C34 C35 C36 117.5(9)
C34 C35 H35 121.2
C36 C35 H35 121.2
N7 C36 C35 124.3(8)
N7 C36 H36 117.9
C35 C36 H36 117.9
C38 C37 C30 122.9(8)
C38 C37 H37 118.6
C30 C37 H37 118.6
C37 C38 C33 121.5(8)
C37 C38 H38 119.2
C33 C38 H38 119.2
O5 C39 H39A 109.5
O5 C39 H39B 109.5
H39A C39 H39B 109.5
O5 C39 H39C 109.5
H39A C39 H39C 109.5
H39B C39 H39C 109.5
O7 C40 O6 122.3(7)
O7 C40 C41 119.1(6)
O6 C40 C41 118.6(6)
C42 C41 C46 119.0(6)
C42 C41 C40 127.6(6)
C46 C41 C40 113.4(6)
C41 C42 C43 118.8(6)
C41 C42 N8 119.5(6)
C43 C42 N8 121.6(6)
C44 C43 C42 122.2(6)
C44 C43 H43 118.9
C42 C43 H43 118.9
C43 C44 C45 119.1(7)
C43 C44 H44 120.5
C45 C44 H44 120.5
C46 C45 C44 120.6(6)
C46 C45 Br4 119.0(5)
C44 C45 Br4 120.4(5)
C45 C46 C41 120.3(6)
C45 C46 H46 119.8
C41 C46 H46 119.8
O8 C47 N8 130.7(6)
O8 C47 C48 114.2(6)
N8 C47 C48 115.1(6)
O9 C48 N9 128.2(7)
O9 C48 C47 117.9(6)
N9 C48 C47 113.8(6)
N9 C49 C50 111.1(6)
N9 C49 H49A 109.4
C50 C49 H49A 109.4
N9 C49 H49B 109.4
C50 C49 H49B 109.4
H49A C49 H49B 108.0
C49 C50 C51 111.6(7)
C49 C50 H50A 109.3
C51 C50 H50A 109.3
C49 C50 H50B 109.3
C51 C50 H50B 109.3
H50A C50 H50B 108.0
N10 C51 C50 114.6(6)
N10 C51 H51A 108.6
C50 C51 H51A 108.6
N10 C51 H51B 108.6
C50 C51 H51B 108.6
H51A C51 H51B 107.6
N10 C52 H52A 109.5
N10 C52 H52B 109.5
H52A C52 H52B 109.5
N10 C52 H52C 109.5
H52A C52 H52C 109.5
H52B C52 H52C 109.5
N10 C53 H53A 109.5
N10 C53 H53B 109.5
H53A C53 H53B 109.5
N10 C53 H53C 109.5
H53A C53 H53C 109.5
H53B C53 H53C 109.5
N11 C54 C55 122.3(7)
N11 C54 H54 118.8
C55 C54 H54 118.8
C56 C55 C54 119.5(7)
C56 C55 H55 120.3
C54 C55 H55 120.3
C55 C56 C57 119.6(7)
C55 C56 H56 120.2
C57 C56 H56 120.2
C58 C57 C56 116.0(7)
C58 C57 C64 120.1(6)
C56 C57 C64 124.0(7)
N11 C58 C57 124.1(6)
N11 C58 C59 117.6(6)
C57 C58 C59 118.2(6)
N12 C59 C60 124.5(6)
N12 C59 C58 115.8(6)
C60 C59 C58 119.7(7)
C65 C60 C59 118.3(6)
C65 C60 C61 126.0(7)
C59 C60 C61 115.7(7)
C62 C61 C60 119.4(7)
C62 C61 H61 120.3
C60 C61 H61 120.3
C61 C62 C63 120.8(7)
C61 C62 H62 119.6
C63 C62 H62 119.6
N12 C63 C62 123.2(7)
N12 C63 H63 118.4
C62 C63 H63 118.4
C65 C64 C57 120.3(7)
C65 C64 H64 119.9
C57 C64 H64 119.9
C64 C65 C60 123.3(7)
C64 C65 H65 118.4
C60 C65 H65 118.4
N13 C66 C67 122.3(8)
N13 C66 H66 118.9
C67 C66 H66 118.9
C68 C67 C66 119.4(9)
C68 C67 H67 120.3
C66 C67 H67 120.3
C69 C68 C67 121.2(8)
C69 C68 H68 119.4
C67 C68 H68 119.4
C68 C69 C76 125.0(8)
C68 C69 C70 118.1(8)
C76 C69 C70 116.9(9)
N13 C70 C69 121.3(8)
N13 C70 C71 118.0(7)
C69 C70 C71 120.6(8)
N14 C71 C72 125.0(9)
N14 C71 C70 115.3(7)
C72 C71 C70 119.6(8)
C71 C72 C73 114.4(8)
C71 C72 C77 120.4(10)
C73 C72 C77 125.1(9)
C74 C73 C72 124.6(8)
C74 C73 H73 117.7
C72 C73 H73 117.7
C73 C74 C75 115.2(9)
C73 C74 H74 122.4
C75 C74 H74 122.4
N14 C75 C74 123.6(8)
N14 C75 H75 118.2
C74 C75 H75 118.2
C77 C76 C69 121.7(9)
C77 C76 H76 119.1
C69 C76 H76 119.1
C76 C77 C72 120.5(9)
C76 C77 H77 119.7
C72 C77 H77 119.7
O10 C78 H78A 109.5
O10 C78 H78B 109.5
H78A C78 H78B 109.5
O10 C78 H78C 109.5
H78A C78 H78C 109.5
H78B C78 H78C 109.5
O12 C79 O11 120.7(6)
O12 C79 C80 119.3(6)
O11 C79 C80 119.9(6)
C85 C80 C81 119.8(6)
C85 C80 C79 114.4(6)
C81 C80 C79 125.8(6)
C80 C81 C82 118.0(6)
C80 C81 N15 120.0(6)
C82 C81 N15 122.0(6)
C83 C82 C81 121.7(6)
C83 C82 H82 119.1
C81 C82 H82 119.1
C84 C83 C82 119.4(7)
C84 C83 H83 120.3
C82 C83 H83 120.3
C83 C84 C85 119.8(6)
C83 C84 Br3 120.5(6)
C85 C84 Br3 119.8(5)
C80 C85 C84 121.3(6)
C80 C85 H85 119.4
C84 C85 H85 119.4
O13 C86 N15 130.3(6)
O13 C86 C87 113.9(6)
N15 C86 C87 115.8(5)
O14 C87 N16 126.2(6)
O14 C87 C86 118.9(6)
N16 C87 C86 114.9(6)
N16 C88 C89 111.9(5)
N16 C88 H88A 109.2
C89 C88 H88A 109.2
N16 C88 H88B 109.2
C89 C88 H88B 109.2
H88A C88 H88B 107.9
C88 C89 C90 112.7(6)
C88 C89 H89A 109.0
C90 C89 H89A 109.0
C88 C89 H89B 109.0
C90 C89 H89B 109.0
H89A C89 H89B 107.8
N17 C90 C89 113.2(5)
N17 C90 H90A 108.9
C89 C90 H90A 108.9
N17 C90 H90B 108.9
C89 C90 H90B 108.9
H90A C90 H90B 107.8
N17 C91 H91A 109.5
N17 C91 H91B 109.5
H91A C91 H91B 109.5
N17 C91 H91C 109.5
H91A C91 H91C 109.5
H91B C91 H91C 109.5
N17 C92 H92A 109.5
N17 C92 H92B 109.5
H92A C92 H92B 109.5
N17 C92 H92C 109.5
H92A C92 H92C 109.5
H92B C92 H92C 109.5
N18 C93 C94 122.4(7)
N18 C93 H93 118.8
C94 C93 H93 118.8
C95 C94 C93 120.2(7)
C95 C94 H94 119.9
C93 C94 H94 119.9
C94 C95 C96 120.4(6)
C94 C95 H95 119.8
C96 C95 H95 119.8
C95 C96 C97 117.0(7)
C95 C96 C103 127.1(7)
C97 C96 C103 115.9(8)
N18 C97 C96 121.8(7)
N18 C97 C98 117.3(6)
C96 C97 C98 120.8(7)
N19 C98 C99 122.3(8)
N19 C98 C97 117.4(6)
C99 C98 C97 120.3(7)
C98 C99 C100 118.0(7)
C98 C99 C104 116.8(8)
C100 C99 C104 125.2(8)
C101 C100 C99 117.9(8)
C101 C100 H100 121.1
C99 C100 H100 121.1
C100 C101 C102 123.3(9)
C100 C101 H101 118.3
C102 C101 H101 118.3
C101 C102 N19 119.6(7)
C101 C102 H102 120.2
N19 C102 H102 120.2
C104 C103 C96 123.6(7)
C104 C103 H103 118.2
C96 C103 H103 118.2
C103 C104 C99 122.6(7)
C103 C104 H104 118.7
C99 C104 H104 118.7
N20 C105 C106 124.7(7)
N20 C105 H105 117.6
C106 C105 H105 117.6
C107 C106 C105 118.9(6)
C107 C106 H106 120.5
C105 C106 H106 120.5
C106 C107 C108 120.1(7)
C106 C107 H107 120.0
C108 C107 H107 120.0
C107 C108 C109 116.3(7)
C107 C108 C115 124.4(7)
C109 C108 C115 119.3(6)
N20 C109 C108 123.3(6)
N20 C109 C110 117.9(6)
C108 C109 C110 118.8(6)
N21 C110 C111 123.8(6)
N21 C110 C109 116.7(6)
C111 C110 C109 119.5(6)
C112 C111 C110 116.5(7)
C112 C111 C116 124.8(7)
C110 C111 C116 118.7(7)
C113 C112 C111 118.5(7)
C113 C112 H112 120.7
C111 C112 H112 120.7
C112 C113 C114 121.5(7)
C112 C113 H113 119.2
C114 C113 H113 119.2
N21 C114 C113 120.9(7)
N21 C114 H114 119.5
C113 C114 H114 119.5
C116 C115 C108 121.1(7)
C116 C115 H115 119.4
C108 C115 H115 119.4
C115 C116 C111 122.5(7)
C115 C116 H116 118.7
C111 C116 H116 118.7
O15 C117 H11C 109.5
O15 C117 H11D 109.5
H11C C117 H11D 109.5
O15 C117 H11E 109.5
H11C C117 H11E 109.5
H11D C117 H11E 109.5

loop_
_geom_bond_atom_site_label_1
_geom_bond_atom_site_label_2
_geom_bond_distance
Cu1 O1 1.931(4)
Cu1 N2 1.963(5)
Cu1 N1 2.001(5)
Cu1 N3 2.082(5)
Cu1 O5 2.332(5)
Cu2 O6 1.913(4)
Cu2 N9 1.939(5)
Cu2 N8 2.000(5)
Cu2 N10 2.088(5)
Cu2 O10 2.419(5)
Cu3 O11 1.926(4)
Cu3 N16 1.949(5)
Cu3 N15 2.011(5)
Cu3 N17 2.084(5)
Cu3 O15 2.367(5)
Ni1 O4 2.047(4)
Ni1 O3 2.057(4)
Ni1 N7 2.070(6)
Ni1 N6 2.074(5)
Ni1 N4 2.097(5)
Ni1 N5 2.102(6)
Ni2 O9 2.047(4)
Ni2 O8 2.062(4)
Ni2 N13 2.064(5)
Ni2 N14 2.082(6)
Ni2 N12 2.084(6)
Ni2 N11 2.098(5)
Ni3 O14 2.058(4)
Ni3 O13 2.076(4)
Ni3 N18 2.084(5)
Ni3 N21 2.096(6)
Ni3 N19 2.100(6)
Ni3 N20 2.118(5)
Br1 C6 1.914(7)
Br4 C45 1.921(7)
Br3 C84 1.904(7)
Cl1 O17 1.384(7)
Cl1 O19 1.406(6)
Cl1 O16 1.431(6)
Cl1 O18 1.469(8)
Cl2 O22 1.415(6)
Cl2 O21 1.414(7)
Cl2 O23 1.439(6)
Cl2 O20 1.495(7)
Cl3 O27 1.396(8)
Cl3 O24 1.430(6)
Cl3 O26 1.435(7)
Cl3 O25 1.580(8)
N1 C8 1.308(7)
N1 C3 1.437(8)
N2 C9 1.288(7)
N2 C10 1.460(8)
N3 C12 1.479(8)
N3 C13 1.495(9)
N3 C14 1.516(9)
N4 C15 1.332(8)
N4 C19 1.370(8)
N5 C24 1.317(8)
N5 C20 1.375(8)
N6 C27 1.319(9)
N6 C31 1.390(8)
N7 C36 1.315(9)
N7 C32 1.348(8)
N8 C47 1.316(8)
N8 C42 1.424(8)
N9 C48 1.299(8)
N9 C49 1.486(8)
N10 C53 1.503(9)
N10 C51 1.496(8)
N10 C52 1.502(8)
N11 C54 1.347(8)
N11 C58 1.347(8)
N12 C59 1.363(8)
N12 C63 1.369(8)
N13 C66 1.331(9)
N13 C70 1.369(9)
N14 C75 1.354(10)
N14 C71 1.361(9)
N15 C86 1.316(7)
N15 C81 1.419(7)
N16 C87 1.321(8)
N16 C88 1.470(7)
N17 C91 1.476(8)
N17 C92 1.497(8)
N17 C90 1.505(8)
N18 C93 1.339(8)
N18 C97 1.376(8)
N19 C98 1.368(8)
N19 C102 1.376(9)
N20 C105 1.317(7)
N20 C109 1.375(8)
N21 C114 1.328(8)
N21 C110 1.349(8)
O1 C1 1.290(7)
O2 C1 1.250(8)
O3 C8 1.277(7)
O4 C9 1.291(7)
O5 C39 1.420(8)
O5 H5 0.8200
O6 C40 1.305(7)
O7 C40 1.237(8)
O8 C47 1.258(7)
O9 C48 1.257(7)
O10 C78 1.401(6)
O10 H10 0.8200
O11 C79 1.293(7)
O12 C79 1.249(7)
O13 C86 1.276(7)
O14 C87 1.273(7)
O15 C117 1.405(7)
O15 H15 0.8200
C1 C2 1.530(9)
C2 C7 1.394(8)
C2 C3 1.432(8)
C3 C4 1.401(9)
C4 C5 1.383(8)
C4 H4 0.9300
C5 C6 1.396(8)
C5 H5A 0.9300
C6 C7 1.377(9)
C7 H7 0.9300
C8 C9 1.498(8)
C10 C11 1.528(9)
C10 H10A 0.9700
C10 H10B 0.9700
C11 C12 1.535(9)
C11 H11A 0.9700
C11 H11B 0.9700
C12 H12A 0.9700
C12 H12B 0.9700
C13 H13A 0.9600
C13 H13B 0.9600
C13 H13C 0.9600
C14 H14A 0.9600
C14 H14B 0.9600
C14 H14C 0.9600
C15 C16 1.384(9)
C15 H15A 0.9300
C16 C17 1.360(9)
C16 H16 0.9300
C17 C18 1.415(9)
C17 H17 0.9300
C18 C19 1.396(9)
C18 C25 1.447(9)
C19 C20 1.457(9)
C20 C21 1.402(9)
C21 C22 1.402(9)
C21 C26 1.457(9)
C22 C23 1.375(9)
C22 H22 0.9300
C23 C24 1.414(9)
C23 H23 0.9300
C24 H24 0.9300
C25 C26 1.352(9)
C25 H25 0.9300
C26 H26 0.9300
C27 C28 1.396(9)
C27 H27 0.9300
C28 C29 1.371(9)
C28 H28 0.9300
C29 C30 1.408(10)
C29 H29 0.9300
C30 C37 1.428(10)
C30 C31 1.433(9)
C31 C32 1.420(10)
C32 C33 1.390(9)
C33 C34 1.408(11)
C33 C38 1.439(10)
C34 C35 1.390(11)
C34 H34 0.9300
C35 C36 1.404(10)
C35 H35 0.9300
C36 H36 0.9300
C37 C38 1.303(11)
C37 H37 0.9300
C38 H38 0.9300
C39 H39A 0.9600
C39 H39B 0.9600
C39 H39C 0.9600
C40 C41 1.515(9)
C41 C42 1.395(8)
C41 C46 1.426(9)
C42 C43 1.405(9)
C43 C44 1.369(8)
C43 H43 0.9300
C44 C45 1.398(9)
C44 H44 0.9300
C45 C46 1.375(9)
C46 H46 0.9300
C47 C48 1.542(9)
C49 C50 1.528(10)
C49 H49A 0.9700
C49 H49B 0.9700
C50 C51 1.528(10)
C50 H50A 0.9700
C50 H50B 0.9700
C51 H51A 0.9700
C51 H51B 0.9700
C52 H52A 0.9600
C52 H52B 0.9600
C52 H52C 0.9600
C53 H53A 0.9600
C53 H53B 0.9600
C53 H53C 0.9600
C54 C55 1.396(9)
C54 H54 0.9300
C55 C56 1.386(9)
C55 H55 0.9300
C56 C57 1.434(9)
C56 H56 0.9300
C57 C58 1.411(9)
C57 C64 1.438(9)
C58 C59 1.444(9)
C59 C60 1.422(9)
C60 C65 1.415(9)
C60 C61 1.448(9)
C61 C62 1.361(9)
C61 H61 0.9300
C62 C63 1.378(9)
C62 H62 0.9300
C63 H63 0.9300
C64 C65 1.315(9)
C64 H64 0.9300
C65 H65 0.9300
C66 C67 1.409(9)
C66 H66 0.9300
C67 C68 1.342(10)
C67 H67 0.9300
C68 C69 1.346(12)
C68 H68 0.9300
C69 C76 1.442(11)
C69 C70 1.435(10)
C70 C71 1.431(11)
C71 C72 1.401(10)
C72 C73 1.381(12)
C72 C77 1.405(11)
C73 C74 1.397(11)
C73 H73 0.9300
C74 C75 1.412(10)
C74 H74 0.9300
C75 H75 0.9300
C76 C77 1.379(12)
C76 H76 0.9300
C77 H77 0.9300
C78 H78A 0.9600
C78 H78B 0.9600
C78 H78C 0.9600
C79 C80 1.503(9)
C80 C85 1.384(8)
C80 C81 1.402(8)
C81 C82 1.388(9)
C82 C83 1.407(9)
C82 H82 0.9300
C83 C84 1.360(9)
C83 H83 0.9300
C84 C85 1.394(9)
C85 H85 0.9300
C86 C87 1.526(9)
C88 C89 1.511(9)
C88 H88A 0.9700
C88 H88B 0.9700
C89 C90 1.520(9)
C89 H89A 0.9700
C89 H89B 0.9700
C90 H90A 0.9700
C90 H90B 0.9700
C91 H91A 0.9600
C91 H91B 0.9600
C91 H91C 0.9600
C92 H92A 0.9600
C92 H92B 0.9600
C92 H92C 0.9600
C93 C94 1.388(8)
C93 H93 0.9300
C94 C95 1.344(9)
C94 H94 0.9300
C95 C96 1.408(10)
C95 H95 0.9300
C96 C97 1.416(9)
C96 C103 1.437(10)
C97 C98 1.445(10)
C98 C99 1.420(9)
C99 C100 1.421(11)
C99 C104 1.426(10)
C100 C101 1.361(10)
C100 H100 0.9300
C101 C102 1.392(9)
C101 H101 0.9300
C102 H102 0.9300
C103 C104 1.326(10)
C103 H103 0.9300
C104 H104 0.9300
C105 C106 1.376(8)
C105 H105 0.9300
C106 C107 1.375(9)
C106 H106 0.9300
C107 C108 1.402(9)
C107 H107 0.9300
C108 C109 1.415(9)
C108 C115 1.454(9)
C109 C110 1.455(9)
C110 C111 1.430(9)
C111 C112 1.400(9)
C111 C116 1.427(9)
C112 C113 1.381(10)
C112 H112 0.9300
C113 C114 1.403(10)
C113 H113 0.9300
C114 H114 0.9300
C115 C116 1.321(9)
C115 H115 0.9300
C116 H116 0.9300
C117 H11C 0.9600
C117 H11D 0.9600
C117 H11E 0.9600

loop_
_geom_torsion_atom_site_label_1
_geom_torsion_atom_site_label_2
_geom_torsion_atom_site_label_3
_geom_torsion_atom_site_label_4
_geom_torsion
Cu1 O1 C1 O2 -148.3(5)
Cu1 O1 C1 C2 36.2(9)
O2 C1 C2 C7 -20.2(9)
O1 C1 C2 C7 155.4(6)
O2 C1 C2 C3 159.8(6)
O1 C1 C2 C3 -24.5(10)
C7 C2 C3 C4 -5.6(9)
C1 C2 C3 C4 174.3(6)
C7 C2 C3 N1 179.9(6)
C1 C2 C3 N1 -0.1(9)
C8 N1 C3 C4 19.4(9)
Cu1 N1 C3 C4 -162.6(5)
C8 N1 C3 C2 -166.5(6)
Cu1 N1 C3 C2 11.5(8)
C2 C3 C4 C5 6.5(9)
N1 C3 C4 C5 -179.1(6)
C3 C4 C5 C6 -4.1(10)
C4 C5 C6 C7 0.7(9)
C4 C5 C6 Br1 179.0(5)
C5 C6 C7 C2 -0.1(10)
Br1 C6 C7 C2 -178.5(5)
C3 C2 C7 C6 2.6(9)
C1 C2 C7 C6 -177.3(6)
Ni1 O3 C8 N1 -178.6(5)
Ni1 O3 C8 C9 2.4(7)
C3 N1 C8 O3 5.3(10)
Cu1 N1 C8 O3 -173.0(6)
C3 N1 C8 C9 -175.7(5)
Cu1 N1 C8 C9 6.0(7)
C10 N2 C9 O4 3.1(10)
Cu1 N2 C9 O4 -179.6(5)
C10 N2 C9 C8 -176.4(6)
Cu1 N2 C9 C8 1.0(7)
Ni1 O4 C9 N2 -174.3(5)
Ni1 O4 C9 C8 5.2(7)
O3 C8 C9 N2 174.2(6)
N1 C8 C9 N2 -4.9(9)
O3 C8 C9 O4 -5.3(9)
N1 C8 C9 O4 175.6(5)
C9 N2 C10 C11 172.1(6)
Cu1 N2 C10 C11 -4.8(9)
N2 C10 C11 C12 56.9(8)
C13 N3 C12 C11 -76.4(7)
C14 N3 C12 C11 167.4(6)
Cu1 N3 C12 C11 47.7(8)
C10 C11 C12 N3 -84.5(8)
C19 N4 C15 C16 0.0(9)
Ni1 N4 C15 C16 -177.3(5)
N4 C15 C16 C17 -2.7(10)
C15 C16 C17 C18 2.5(10)
C16 C17 C18 C19 0.3(10)
C16 C17 C18 C25 175.8(6)
C15 N4 C19 C18 3.0(9)
Ni1 N4 C19 C18 -179.3(5)
C15 N4 C19 C20 -179.8(5)
Ni1 N4 C19 C20 -2.0(7)
C17 C18 C19 N4 -3.1(10)
C25 C18 C19 N4 -178.8(6)
C17 C18 C19 C20 179.7(6)
C25 C18 C19 C20 4.0(9)
C24 N5 C20 C21 0.4(9)
Ni1 N5 C20 C21 -176.1(5)
C24 N5 C20 C19 176.4(6)
Ni1 N5 C20 C19 -0.1(7)
N4 C19 C20 N5 1.5(8)
C18 C19 C20 N5 178.9(6)
N4 C19 C20 C21 177.6(6)
C18 C19 C20 C21 -5.0(9)
N5 C20 C21 C22 -0.1(10)
C19 C20 C21 C22 -176.0(6)
N5 C20 C21 C26 -179.5(6)
C19 C20 C21 C26 4.6(9)
C20 C21 C22 C23 0.1(10)
C26 C21 C22 C23 179.5(6)
C21 C22 C23 C24 -0.3(10)
C20 N5 C24 C23 -0.8(10)
Ni1 N5 C24 C23 175.2(5)
C22 C23 C24 N5 0.7(10)
C19 C18 C25 C26 -2.8(10)
C17 C18 C25 C26 -178.2(6)
C18 C25 C26 C21 2.3(10)
C22 C21 C26 C25 177.4(6)
C20 C21 C26 C25 -3.3(10)
C31 N6 C27 C28 1.3(10)
Ni1 N6 C27 C28 179.5(5)
N6 C27 C28 C29 0.6(11)
C27 C28 C29 C30 -0.7(10)
C28 C29 C30 C37 178.4(6)
C28 C29 C30 C31 -1.0(10)
C27 N6 C31 C30 -3.0(9)
Ni1 N6 C31 C30 178.5(5)
C27 N6 C31 C32 176.6(6)
Ni1 N6 C31 C32 -1.9(7)
C29 C30 C31 N6 2.8(9)
C37 C30 C31 N6 -176.6(6)
C29 C30 C31 C32 -176.8(6)
C37 C30 C31 C32 3.8(10)
C36 N7 C32 C33 0.4(10)
Ni1 N7 C32 C33 -173.0(5)
C36 N7 C32 C31 -178.1(6)
Ni1 N7 C32 C31 8.5(7)
N6 C31 C32 N7 -4.5(9)
C30 C31 C32 N7 175.1(6)
N6 C31 C32 C33 177.0(6)
C30 C31 C32 C33 -3.4(10)
N7 C32 C33 C34 0.4(10)
C31 C32 C33 C34 178.8(7)
N7 C32 C33 C38 -176.4(6)
C31 C32 C33 C38 2.1(10)
C32 C33 C34 C35 -0.5(11)
C38 C33 C34 C35 176.1(7)
C33 C34 C35 C36 -0.1(11)
C32 N7 C36 C35 -1.1(10)
Ni1 N7 C36 C35 171.0(5)
C34 C35 C36 N7 1.0(11)
C29 C30 C37 C38 177.6(7)
C31 C30 C37 C38 -3.0(10)
C30 C37 C38 C33 1.9(12)
C32 C33 C38 C37 -1.3(11)
C34 C33 C38 C37 -177.8(8)
Cu2 O6 C40 O7 150.2(5)
Cu2 O6 C40 C41 -31.0(9)
O7 C40 C41 C42 -157.6(7)
O6 C40 C41 C42 23.5(10)
O7 C40 C41 C46 20.3(9)
O6 C40 C41 C46 -158.6(6)
C46 C41 C42 C43 3.0(9)
C40 C41 C42 C43 -179.2(6)
C46 C41 C42 N8 -180.0(6)
C40 C41 C42 N8 -2.1(10)
C47 N8 C42 C41 161.5(6)
Cu2 N8 C42 C41 -11.3(8)
C47 N8 C42 C43 -21.6(9)
Cu2 N8 C42 C43 165.7(5)
C41 C42 C43 C44 -1.9(10)
N8 C42 C43 C44 -178.9(6)
C42 C43 C44 C45 0.4(10)
C43 C44 C45 C46 0.0(10)
C43 C44 C45 Br4 -178.0(5)
C44 C45 C46 C41 1.1(10)
Br4 C45 C46 C41 179.2(5)
C42 C41 C46 C45 -2.7(10)
C40 C41 C46 C45 179.2(6)
Ni2 O8 C47 N8 -176.4(6)
Ni2 O8 C47 C48 2.4(7)
C42 N8 C47 O8 -4.3(11)
Cu2 N8 C47 O8 169.4(6)
C42 N8 C47 C48 176.8(5)
Cu2 N8 C47 C48 -9.5(7)
Ni2 O9 C48 N9 170.7(6)
Ni2 O9 C48 C47 -10.0(7)
C49 N9 C48 O9 -0.4(11)
Cu2 N9 C48 O9 -176.3(6)
C49 N9 C48 C47 -179.7(6)
Cu2 N9 C48 C47 4.4(8)
O8 C47 C48 O9 5.3(9)
N8 C47 C48 O9 -175.6(6)
O8 C47 C48 N9 -175.3(6)
N8 C47 C48 N9 3.7(9)
C48 N9 C49 C50 -164.3(6)
Cu2 N9 C49 C50 10.9(10)
N9 C49 C50 C51 -56.7(8)
C53 N10 C51 C50 72.0(8)
C52 N10 C51 C50 -170.6(6)
Cu2 N10 C51 C50 -49.7(8)
C49 C50 C51 N10 82.8(9)
C58 N11 C54 C55 -4.1(10)
Ni2 N11 C54 C55 177.4(5)
N11 C54 C55 C56 3.2(10)
C54 C55 C56 C57 -0.7(10)
C55 C56 C57 C58 -0.7(9)
C55 C56 C57 C64 180.0(6)
C54 N11 C58 C57 2.5(9)
Ni2 N11 C58 C57 -178.7(5)
C54 N11 C58 C59 -179.2(6)
Ni2 N11 C58 C59 -0.5(7)
C56 C57 C58 N11 -0.2(9)
C64 C57 C58 N11 179.2(6)
C56 C57 C58 C59 -178.4(5)
C64 C57 C58 C59 0.9(9)
C63 N12 C59 C60 -0.1(9)
Ni2 N12 C59 C60 -179.9(5)
C63 N12 C59 C58 177.6(5)
Ni2 N12 C59 C58 -2.2(7)
N11 C58 C59 N12 1.8(8)
C57 C58 C59 N12 -179.8(5)
N11 C58 C59 C60 179.6(5)
C57 C58 C59 C60 -2.0(9)
N12 C59 C60 C65 179.6(6)
C58 C59 C60 C65 2.1(9)
N12 C59 C60 C61 0.4(9)
C58 C59 C60 C61 -177.2(6)
C65 C60 C61 C62 -178.2(7)
C59 C60 C61 C62 1.0(10)
C60 C61 C62 C63 -2.7(11)
C59 N12 C63 C62 -1.7(10)
Ni2 N12 C63 C62 178.0(5)
C61 C62 C63 N12 3.1(11)
C58 C57 C64 C65 0.3(10)
C56 C57 C64 C65 179.5(6)
C57 C64 C65 C60 -0.2(11)
C59 C60 C65 C64 -0.9(10)
C61 C60 C65 C64 178.2(7)
C70 N13 C66 C67 -0.9(10)
Ni2 N13 C66 C67 -179.3(5)
N13 C66 C67 C68 0.4(11)
C66 C67 C68 C69 0.2(12)
C67 C68 C69 C76 178.6(7)
C67 C68 C69 C70 -0.3(12)
C66 N13 C70 C69 0.8(10)
Ni2 N13 C70 C69 179.4(5)
C66 N13 C70 C71 -175.9(6)
Ni2 N13 C70 C71 2.7(8)
C68 C69 C70 N13 -0.2(11)
C76 C69 C70 N13 -179.2(6)
C68 C69 C70 C71 176.4(7)
C76 C69 C70 C71 -2.5(10)
C75 N14 C71 C72 -2.0(10)
Ni2 N14 C71 C72 -177.1(6)
C75 N14 C71 C70 177.3(6)
Ni2 N14 C71 C70 2.2(8)
N13 C70 C71 N14 -3.3(10)
C69 C70 C71 N14 179.9(6)
N13 C70 C71 C72 176.0(6)
C69 C70 C71 C72 -0.7(11)
N14 C71 C72 C73 1.3(11)
C70 C71 C72 C73 -178.0(7)
N14 C71 C72 C77 -179.7(7)
C70 C71 C72 C77 1.0(11)
C71 C72 C73 C74 0.9(11)
C77 C72 C73 C74 -178.0(7)
C72 C73 C74 C75 -2.2(11)
C71 N14 C75 C74 0.5(11)
Ni2 N14 C75 C74 174.7(5)
C73 C74 C75 N14 1.4(11)
C68 C69 C76 C77 -173.1(8)
C70 C69 C76 C77 5.8(12)
C69 C76 C77 C72 -5.7(13)
C71 C72 C77 C76 2.2(12)
C73 C72 C77 C76 -179.0(8)
Cu3 O11 C79 O12 145.9(5)
Cu3 O11 C79 C80 -36.1(8)
O12 C79 C80 C85 26.7(9)
O11 C79 C80 C85 -151.3(6)
O12 C79 C80 C81 -152.8(6)
O11 C79 C80 C81 29.1(9)
C85 C80 C81 C82 -1.5(9)
C79 C80 C81 C82 178.0(6)
C85 C80 C81 N15 176.7(5)
C79 C80 C81 N15 -3.7(9)
C86 N15 C81 C80 164.6(6)
Cu3 N15 C81 C80 -12.8(8)
C86 N15 C81 C82 -17.2(9)
Cu3 N15 C81 C82 165.4(5)
C80 C81 C82 C83 2.7(9)
N15 C81 C82 C83 -175.6(6)
C81 C82 C83 C84 -1.5(10)
C82 C83 C84 C85 -0.9(10)
C82 C83 C84 Br3 179.9(5)
C81 C80 C85 C84 -0.8(10)
C79 C80 C85 C84 179.6(6)
C83 C84 C85 C80 2.0(10)
Br3 C84 C85 C80 -178.8(5)
Ni3 O13 C86 N15 173.9(6)
Ni3 O13 C86 C87 -5.0(7)
C81 N15 C86 O13 -5.7(11)
Cu3 N15 C86 O13 172.0(6)
C81 N15 C86 C87 173.1(5)
Cu3 N15 C86 C87 -9.1(7)
Ni3 O14 C87 N16 175.2(6)
Ni3 O14 C87 C86 -6.2(7)
C88 N16 C87 O14 -1.6(10)
Cu3 N16 C87 O14 177.0(5)
C88 N16 C87 C86 179.8(6)
Cu3 N16 C87 C86 -1.6(7)
O13 C86 C87 O14 7.8(9)
N15 C86 C87 O14 -171.2(5)
O13 C86 C87 N16 -173.4(6)
N15 C86 C87 N16 7.5(9)
C87 N16 C88 C89 -171.2(6)
Cu3 N16 C88 C89 10.5(9)
N16 C88 C89 C90 -56.7(8)
C91 N17 C90 C89 -172.7(6)
C92 N17 C90 C89 71.6(7)
Cu3 N17 C90 C89 -50.2(7)
C88 C89 C90 N17 82.4(8)
C97 N18 C93 C94 1.7(9)
Ni3 N18 C93 C94 -178.7(4)
N18 C93 C94 C95 -2.2(10)
C93 C94 C95 C96 0.4(10)
C94 C95 C96 C97 1.6(10)
C94 C95 C96 C103 -179.2(6)
C93 N18 C97 C96 0.4(9)
Ni3 N18 C97 C96 -179.2(5)
C93 N18 C97 C98 -178.6(6)
Ni3 N18 C97 C98 1.8(7)
C95 C96 C97 N18 -2.0(10)
C103 C96 C97 N18 178.6(6)
C95 C96 C97 C98 177.0(6)
C103 C96 C97 C98 -2.4(9)
C102 N19 C98 C99 0.6(10)
Ni3 N19 C98 C99 175.1(5)
C102 N19 C98 C97 -179.8(6)
Ni3 N19 C98 C97 -5.3(7)
N18 C97 C98 N19 2.5(9)
C96 C97 C98 N19 -176.6(6)
N18 C97 C98 C99 -178.0(6)
C96 C97 C98 C99 3.0(10)
N19 C98 C99 C100 -2.3(10)
C97 C98 C99 C100 178.2(7)
N19 C98 C99 C104 178.0(6)
C97 C98 C99 C104 -1.6(10)
C98 C99 C100 C101 1.7(11)
C104 C99 C100 C101 -178.6(7)
C99 C100 C101 C102 0.5(12)
C100 C101 C102 N19 -2.2(11)
C98 N19 C102 C101 1.6(10)
Ni3 N19 C102 C101 -171.8(5)
C95 C96 C103 C104 -178.8(7)
C97 C96 C103 C104 0.5(10)
C96 C103 C104 C99 0.9(12)
C98 C99 C104 C103 -0.3(11)
C100 C99 C104 C103 180.0(7)
C109 N20 C105 C106 0.6(9)
Ni3 N20 C105 C106 177.6(4)
N20 C105 C106 C107 0.5(10)
C105 C106 C107 C108 -1.6(10)
C106 C107 C108 C109 1.5(9)
C106 C107 C108 C115 -179.4(6)
C105 N20 C109 C108 -0.6(9)
Ni3 N20 C109 C108 -178.2(5)
C105 N20 C109 C110 -179.7(5)
Ni3 N20 C109 C110 2.6(7)
C107 C108 C109 N20 -0.4(9)
C115 C108 C109 N20 -179.5(5)
C107 C108 C109 C110 178.7(5)
C115 C108 C109 C110 -0.4(9)
C114 N21 C110 C111 -0.7(9)
Ni3 N21 C110 C111 177.5(5)
C114 N21 C110 C109 179.7(6)
Ni3 N21 C110 C109 -2.1(7)
N20 C109 C110 N21 -0.4(8)
C108 C109 C110 N21 -179.6(5)
N20 C109 C110 C111 180.0(5)
C108 C109 C110 C111 0.8(9)
N21 C110 C111 C112 1.5(9)
C109 C110 C111 C112 -178.9(6)
N21 C110 C111 C116 -179.9(6)
C109 C110 C111 C116 -0.3(9)
C110 C111 C112 C113 -1.4(10)
C116 C111 C112 C113 -179.9(6)
C111 C112 C113 C114 0.6(11)
C110 N21 C114 C113 -0.3(10)
Ni3 N21 C114 C113 -178.1(5)
C112 C113 C114 N21 0.3(11)
C107 C108 C115 C116 -179.6(6)
C109 C108 C115 C116 -0.5(10)
C108 C115 C116 C111 1.1(11)
C112 C111 C116 C115 177.8(7)
C110 C111 C116 C115 -0.7(10)
